data_4319012
loop_
_publ_author_name
'Glen G. Briand'
'Tristram Chivers'
'Mark Krahn'
'Masood Parvez'

_publ_contact_author_email ' parvez@ucalgary.ca '
_publ_contact_author_fax ' (403)289-9488 '
_publ_contact_author_phone ' (403)220-5348 '
_publ_section_title
;
 Synthesis and X-ray Structures of Dilithium Complexes of the Phosphonate
 Anions [PhP(E)(NtBu)2]2- (E = O, S, Se, Te) and Dimethylaluminum
 Derivatives of [PhP(E)(NtBu)(NHtBu)]- (E = S, Se)
;
_journal_name_full 'Inorganic Chemistry'
_journal_page_first 6808
_journal_page_last 6815
_journal_paper_doi 10.1021/ic020471h
_journal_volume 41
_journal_year 2002
_chemical_compound_source 'synthesized by authors '
_chemical_formula_sum 'C64 H112 Li8 N8 O6 P4'
_chemical_formula_weight 1269.02
_chemical_melting_point ' ? '
_chemical_name_common ' ? '
_chemical_name_systematic ' ? '
_space_group_IT_number 14
_symmetry_cell_setting monoclinic
_symmetry_space_group_name_Hall '-P 2yab'
_symmetry_space_group_name_H-M 'P 1 21/a 1'
_atom_sites_solution_hydrogens geom
_atom_sites_solution_primary direct
_atom_sites_solution_secondary difmap
_cell_angle_alpha 90.00
_cell_angle_beta 94.6600(6)
_cell_angle_gamma 90.00
_cell_formula_units_Z 4
_cell_length_a 16.9725(3)
_cell_length_b 20.8445(3)
_cell_length_c 21.5041(4)
_cell_measurement_reflns_used 24639
_cell_measurement_temperature 170(2)
_cell_measurement_theta_max 25.0
_cell_measurement_theta_min 1.0
_cell_volume 7582.6(2)
_computing_cell_refinement 'HKL DENZO (Otwinowski & Minor, 1997)'
_computing_data_collection 'COLLECT (Hooft, 1998)'
_computing_data_reduction 'SCALEPACK (Otwinowski & Minor, 1997)'
_computing_molecular_graphics 'TEXSAN (M. S. C., 1994)'
_computing_publication_material 'SHELXL-97 (Sheldrick, 1997)'
_computing_structure_refinement 'SHELXL-97 (Sheldrick, 1997)'
_computing_structure_solution 'SAPI91 (Fan, 1991)'
_diffrn_ambient_temperature 170(2)
_diffrn_measured_fraction_theta_full 0.991
_diffrn_measured_fraction_theta_max 0.991
_diffrn_measurement_device_type 'Nonius KappaCCD Diffractometer'
_diffrn_measurement_method ' \w & \f '
_diffrn_radiation_monochromator graphite
_diffrn_radiation_source 'fine-focus sealed tube'
_diffrn_radiation_type MoK\a
_diffrn_radiation_wavelength 0.71073
_diffrn_reflns_av_R_equivalents 0.0438
_diffrn_reflns_av_sigmaI/netI 0.0672
_diffrn_reflns_limit_h_max 20
_diffrn_reflns_limit_h_min -20
_diffrn_reflns_limit_k_max 24
_diffrn_reflns_limit_k_min -23
_diffrn_reflns_limit_l_max 25
_diffrn_reflns_limit_l_min -25
_diffrn_reflns_number 24639
_diffrn_reflns_theta_full 24.92
_diffrn_reflns_theta_max 24.92
_diffrn_reflns_theta_min 1.36
_diffrn_standards_decay_% ' < 0.1 '
_exptl_absorpt_coefficient_mu 0.149
_exptl_absorpt_correction_T_max 0.9781
_exptl_absorpt_correction_T_min 0.9709
_exptl_absorpt_correction_type multi-scan
_exptl_absorpt_process_details '(SORTAV: Blessing, 1997)'
_exptl_crystal_colour colourless
_exptl_crystal_density_diffrn 1.112
_exptl_crystal_density_meas ?
_exptl_crystal_density_method 'not measured'
_exptl_crystal_description block
_exptl_crystal_F_000 2736
_exptl_crystal_size_max 0.20
_exptl_crystal_size_mid 0.15
_exptl_crystal_size_min 0.15
_refine_diff_density_max 0.839
_refine_diff_density_min -0.313
_refine_diff_density_rms 0.051
_refine_ls_extinction_method none
_refine_ls_goodness_of_fit_ref 0.995
_refine_ls_hydrogen_treatment constr
_refine_ls_matrix_type full
_refine_ls_number_parameters 829
_refine_ls_number_reflns 13118
_refine_ls_number_restraints 6
_refine_ls_restrained_S_all 0.995
_refine_ls_R_factor_all 0.0875
_refine_ls_R_factor_gt 0.0528
_refine_ls_shift/su_max 0.001
_refine_ls_shift/su_mean 0.000
_refine_ls_structure_factor_coef Fsqd
_refine_ls_weighting_details 'calc w=1/[\s^2^(Fo^2^)+(0.07P)^2^+4.67P] where P=(Fo^2^+2Fc^2^)/3'
_refine_ls_weighting_scheme calc
_refine_ls_wR_factor_gt 0.1300
_refine_ls_wR_factor_ref 0.1501
_reflns_number_gt 8977
_reflns_number_total 13118
_reflns_threshold_expression >2sigma(I)
_cod_data_source_file ic020471h_3.cif
_cod_data_source_block Compound_2a'
_cod_depositor_comments
;
The following automatic conversions were performed:

'_symmetry_cell_setting' value 'Monoclinic' changed to 'monoclinic'
according to the built-in table from CIF Core dictionary named
'cif_core.dic' version 2.4.1 from 2010-06-29.

Automatic conversion script
Id: cif_fix_values 1646 2011-03-28 12:23:43Z adriana 

The following automatic conversions were performed:

'_exptl_crystal_density_meas' value 'not measured' was changed to '?'
- the value is perceived as not measured.

Automatic conversion script
Id: cif_fix_values 3008 2015-01-20 13:52:24Z robertas 
;
_cod_original_sg_symbol_H-M ' P 21/a '
_cod_database_code 4319012

loop_
_symmetry_equiv_pos_as_xyz
'x, y, z'
'-x+1/2, y+1/2, -z'
'-x, -y, -z'
'x-1/2, -y-1/2, z'

loop_
_atom_site_label
_atom_site_type_symbol
_atom_site_fract_x
_atom_site_fract_y
_atom_site_fract_z
_atom_site_U_iso_or_equiv
_atom_site_adp_type
_atom_site_occupancy
_atom_site_symmetry_multiplicity
_atom_site_calc_flag
_atom_site_refinement_flags
_atom_site_disorder_assembly
_atom_site_disorder_group
Li1 Li 0.3133(3) 0.4828(2) 0.2848(2) 0.0309(10) Uani 1 1 d . A .
Li2 Li 0.3408(3) 0.4241(3) 0.1723(2) 0.0473(13) Uani 1 1 d . . .
Li3 Li 0.2182(2) 0.5778(2) 0.2567(2) 0.0286(10) Uani 1 1 d . A .
Li4 Li 0.1566(3) 0.4724(2) 0.2463(2) 0.0309(10) Uani 1 1 d . . .
Li5 Li 0.0971(3) 0.5294(2) 0.3438(2) 0.0346(11) Uani 1 1 d . A .
Li6 Li 0.0516(3) 0.5395(2) 0.1764(2) 0.0374(11) Uani 1 1 d . A .
Li7 Li 0.0981(3) 0.6292(3) 0.4079(2) 0.0527(15) Uani 1 1 d . . .
Li8 Li 0.5089(3) 0.3687(3) 0.1285(2) 0.0435(12) Uani 1 1 d . . .
P1 P 0.46364(4) 0.39541(3) 0.23527(3) 0.02956(18) Uani 1 1 d . . .
O1 O 0.39425(10) 0.43078(9) 0.26189(9) 0.0346(5) Uani 1 1 d . . .
N1 N 0.43316(13) 0.33966(11) 0.18685(11) 0.0332(5) Uani 1 1 d . . .
N2 N 0.51657(13) 0.43644(11) 0.19151(10) 0.0339(5) Uani 1 1 d . . .
C1 C 0.39517(17) 0.27825(15) 0.20070(15) 0.0428(7) Uani 1 1 d . . .
C2 C 0.3777(2) 0.24371(17) 0.13852(17) 0.0587(10) Uani 1 1 d . . .
H2A H 0.3427 0.2703 0.1107 0.088 Uiso 1 1 calc R . .
H2B H 0.3520 0.2026 0.1456 0.088 Uiso 1 1 calc R . .
H2C H 0.4273 0.2361 0.1193 0.088 Uiso 1 1 calc R . .
C3 C 0.4498(3) 0.23399(17) 0.24145(19) 0.0754(12) Uani 1 1 d . . .
H3A H 0.4628 0.2542 0.2821 0.113 Uiso 1 1 calc R . .
H3B H 0.4984 0.2264 0.2210 0.113 Uiso 1 1 calc R . .
H3C H 0.4230 0.1930 0.2473 0.113 Uiso 1 1 calc R . .
C4 C 0.3173(3) 0.2882(2) 0.2295(3) 0.0972(18) Uani 1 1 d . . .
H4A H 0.3270 0.3103 0.2696 0.146 Uiso 1 1 calc R . .
H4B H 0.2927 0.2464 0.2362 0.146 Uiso 1 1 calc R . .
H4C H 0.2819 0.3141 0.2014 0.146 Uiso 1 1 calc R . .
C5 C 0.54776(18) 0.50093(14) 0.20471(13) 0.0387(7) Uani 1 1 d . . .
C6 C 0.6068(3) 0.5161(2) 0.1573(2) 0.0785(13) Uani 1 1 d . . .
H6A H 0.5809 0.5123 0.1151 0.118 Uiso 1 1 calc R . .
H6B H 0.6511 0.4860 0.1624 0.118 Uiso 1 1 calc R . .
H6C H 0.6265 0.5600 0.1639 0.118 Uiso 1 1 calc R . .
C7 C 0.4824(2) 0.55141(17) 0.1960(2) 0.0751(12) Uani 1 1 d . . .
H7A H 0.4563 0.5481 0.1538 0.113 Uiso 1 1 calc R . .
H7B H 0.5054 0.5943 0.2022 0.113 Uiso 1 1 calc R . .
H7C H 0.4435 0.5442 0.2266 0.113 Uiso 1 1 calc R . .
C8 C 0.5869(3) 0.50775(19) 0.27010(18) 0.0852(15) Uani 1 1 d . . .
H8A H 0.5485 0.4979 0.3004 0.128 Uiso 1 1 calc R . .
H8B H 0.6060 0.5518 0.2765 0.128 Uiso 1 1 calc R . .
H8C H 0.6315 0.4779 0.2758 0.128 Uiso 1 1 calc R . .
C9 C 0.52445(16) 0.36467(13) 0.30309(13) 0.0322(6) Uani 1 1 d . . .
C10 C 0.59988(17) 0.34103(15) 0.29549(14) 0.0426(8) Uani 1 1 d . . .
H10 H 0.6188 0.3414 0.2551 0.051 Uiso 1 1 calc R . .
C11 C 0.64789(18) 0.31699(16) 0.34506(16) 0.0502(9) Uani 1 1 d . . .
H11 H 0.6989 0.3008 0.3386 0.060 Uiso 1 1 calc R . .
C12 C 0.6212(2) 0.31661(17) 0.40411(16) 0.0556(9) Uani 1 1 d . . .
H12 H 0.6544 0.3013 0.4386 0.067 Uiso 1 1 calc R . .
C13 C 0.5457(2) 0.33866(19) 0.41278(16) 0.0605(10) Uani 1 1 d . . .
H13 H 0.5266 0.3376 0.4531 0.073 Uiso 1 1 calc R . .
C14 C 0.49836(19) 0.36239(16) 0.36212(14) 0.0473(8) Uani 1 1 d . . .
H14 H 0.4467 0.3774 0.3684 0.057 Uiso 1 1 calc R . .
P2 P 0.20817(4) 0.49306(3) 0.13781(3) 0.02330(16) Uani 1 1 d . . .
O2 O 0.24710(9) 0.50404(8) 0.20561(7) 0.0247(4) Uani 1 1 d . . .
N3 N 0.26664(12) 0.45152(11) 0.10133(10) 0.0290(5) Uani 1 1 d . . .
N4 N 0.11965(11) 0.46919(10) 0.15010(10) 0.0245(5) Uani 1 1 d . . .
C15 C 0.29187(16) 0.45064(15) 0.03714(12) 0.0368(7) Uani 1 1 d . . .
C16 C 0.37922(19) 0.4714(2) 0.04053(16) 0.0755(13) Uani 1 1 d . . .
H16A H 0.4103 0.4440 0.0704 0.113 Uiso 1 1 calc R . .
H16B H 0.3837 0.5162 0.0542 0.113 Uiso 1 1 calc R . .
H16C H 0.3992 0.4671 -0.0008 0.113 Uiso 1 1 calc R . .
C17 C 0.2843(3) 0.38180(17) 0.01245(16) 0.0720(12) Uani 1 1 d . . .
H17A H 0.3124 0.3526 0.0423 0.108 Uiso 1 1 calc R . .
H17B H 0.3073 0.3790 -0.0278 0.108 Uiso 1 1 calc R . .
H17C H 0.2283 0.3698 0.0071 0.108 Uiso 1 1 calc R . .
C18 C 0.24768(19) 0.49504(16) -0.01000(13) 0.0428(8) Uani 1 1 d . . .
H18A H 0.2524 0.5394 0.0049 0.064 Uiso 1 1 calc R . .
H18B H 0.1918 0.4828 -0.0149 0.064 Uiso 1 1 calc R . .
H18C H 0.2705 0.4914 -0.0503 0.064 Uiso 1 1 calc R . .
C19 C 0.07191(15) 0.41763(13) 0.11762(13) 0.0313(6) Uani 1 1 d . . .
C20 C 0.10930(18) 0.35128(13) 0.12892(15) 0.0431(8) Uani 1 1 d . . .
H20A H 0.1179 0.3435 0.1739 0.065 Uiso 1 1 calc R . .
H20B H 0.1600 0.3496 0.1102 0.065 Uiso 1 1 calc R . .
H20C H 0.0739 0.3184 0.1099 0.065 Uiso 1 1 calc R . .
C21 C 0.0591(2) 0.42811(17) 0.04741(15) 0.0546(9) Uani 1 1 d . . .
H21A H 0.1103 0.4279 0.0293 0.082 Uiso 1 1 calc R . .
H21B H 0.0330 0.4695 0.0391 0.082 Uiso 1 1 calc R . .
H21C H 0.0259 0.3936 0.0287 0.082 Uiso 1 1 calc R . .
C22 C -0.00872(17) 0.41848(16) 0.14479(17) 0.0508(9) Uani 1 1 d . . .
H22A H -0.0015 0.4121 0.1900 0.076 Uiso 1 1 calc R . .
H22B H -0.0418 0.3840 0.1259 0.076 Uiso 1 1 calc R . .
H22C H -0.0344 0.4599 0.1359 0.076 Uiso 1 1 calc R . .
C23 C 0.20064(14) 0.57526(12) 0.10708(12) 0.0258(6) Uani 1 1 d . . .
C24 C 0.13562(16) 0.59748(13) 0.06959(13) 0.0312(6) Uani 1 1 d . . .
H24 H 0.0907 0.5705 0.0622 0.037 Uiso 1 1 calc R . .
C25 C 0.13473(18) 0.65817(14) 0.04276(14) 0.0411(7) Uani 1 1 d . . .
H25 H 0.0899 0.6722 0.0169 0.049 Uiso 1 1 calc R . .
C26 C 0.19931(18) 0.69794(14) 0.05385(14) 0.0422(7) Uani 1 1 d . . .
H26 H 0.1992 0.7394 0.0354 0.051 Uiso 1 1 calc R . .
C27 C 0.26446(18) 0.67753(14) 0.09187(13) 0.0384(7) Uani 1 1 d . . .
H27 H 0.3085 0.7052 0.1002 0.046 Uiso 1 1 calc R . .
C28 C 0.26506(16) 0.61699(13) 0.11751(12) 0.0301(6) Uani 1 1 d . . .
H28 H 0.3103 0.6032 0.1429 0.036 Uiso 1 1 calc R . .
P3 P 0.03252(4) 0.61134(3) 0.26867(3) 0.02671(17) Uani 1 1 d . . .
O3 O 0.10379(9) 0.56432(8) 0.25940(8) 0.0261(4) Uani 1 1 d . A .
N5 N -0.02488(12) 0.59888(11) 0.20816(10) 0.0293(5) Uani 1 1 d . A .
N6 N 0.01201(13) 0.60101(12) 0.33990(10) 0.0335(5) Uani 1 1 d . A .
C29 C -0.08993(16) 0.63597(15) 0.17599(13) 0.0359(7) Uani 1 1 d . . .
C30 C -0.0716(2) 0.6424(2) 0.10754(15) 0.0617(10) Uani 1 1 d . B .
H30A H -0.0646 0.5997 0.0898 0.093 Uiso 1 1 calc R . .
H30B H -0.0229 0.6673 0.1052 0.093 Uiso 1 1 calc R . .
H30C H -0.1154 0.6644 0.0839 0.093 Uiso 1 1 calc R . .
C31 C -0.16754(17) 0.59869(18) 0.17744(17) 0.0559(9) Uani 1 1 d . B .
H31A H -0.1611 0.5557 0.1600 0.084 Uiso 1 1 calc R . .
H31B H -0.2097 0.6215 0.1526 0.084 Uiso 1 1 calc R . .
H31C H -0.1815 0.5950 0.2206 0.084 Uiso 1 1 calc R . .
C32 C -0.09996(19) 0.70302(16) 0.20247(16) 0.0543(9) Uani 1 1 d . B .
H32A H -0.0503 0.7268 0.2014 0.081 Uiso 1 1 calc R . .
H32B H -0.1140 0.6997 0.2457 0.081 Uiso 1 1 calc R . .
H32C H -0.1420 0.7256 0.1774 0.081 Uiso 1 1 calc R . .
C33 C -0.06231(18) 0.57718(18) 0.36367(15) 0.0503(9) Uani 1 1 d . . .
C34 C -0.0926(2) 0.5159(2) 0.32987(19) 0.0713(12) Uani 1 1 d . B .
H34A H -0.0506 0.4835 0.3323 0.107 Uiso 1 1 calc R . .
H34B H -0.1081 0.5258 0.2860 0.107 Uiso 1 1 calc R . .
H34C H -0.1384 0.4994 0.3497 0.107 Uiso 1 1 calc R . .
C35 C -0.1280(2) 0.6277(2) 0.35932(19) 0.0786(13) Uani 1 1 d . B .
H35A H -0.1090 0.6668 0.3810 0.118 Uiso 1 1 calc R . .
H35B H -0.1741 0.6111 0.3788 0.118 Uiso 1 1 calc R . .
H35C H -0.1429 0.6376 0.3154 0.118 Uiso 1 1 calc R . .
C36 C -0.0429(2) 0.5608(2) 0.43309(17) 0.0733(12) Uani 1 1 d . B .
H36A H -0.0012 0.5281 0.4370 0.110 Uiso 1 1 calc R . .
H36B H -0.0904 0.5443 0.4507 0.110 Uiso 1 1 calc R . .
H36C H -0.0246 0.5995 0.4558 0.110 Uiso 1 1 calc R . .
C37 C 0.07962(15) 0.69012(13) 0.26698(12) 0.0313(6) Uani 1 1 d . B .
C38 C 0.12502(16) 0.70542(14) 0.21763(14) 0.0383(7) Uani 1 1 d . . .
H38 H 0.1315 0.6743 0.1862 0.046 Uiso 1 1 calc R B .
C39 C 0.16068(18) 0.76473(15) 0.21346(16) 0.0471(8) Uani 1 1 d . B .
H39 H 0.1919 0.7738 0.1798 0.057 Uiso 1 1 calc R . .
C40 C 0.1509(2) 0.81068(16) 0.25817(18) 0.0547(9) Uani 1 1 d . . .
H40 H 0.1760 0.8512 0.2558 0.066 Uiso 1 1 calc R B .
C41 C 0.1050(2) 0.79770(16) 0.30596(18) 0.0583(10) Uani 1 1 d . B .
H41 H 0.0974 0.8298 0.3363 0.070 Uiso 1 1 calc R . .
C42 C 0.06899(18) 0.73795(15) 0.31085(15) 0.0451(8) Uani 1 1 d . . .
H42 H 0.0371 0.7298 0.3443 0.054 Uiso 1 1 calc R B .
P4 P 0.23814(4) 0.52534(3) 0.38426(3) 0.02477(17) Uani 1 1 d . . .
O4 O 0.16920(10) 0.56282(9) 0.40954(8) 0.0331(4) Uani 1 1 d . A .
N7 N 0.28954(12) 0.56398(10) 0.33688(9) 0.0253(5) Uani 1 1 d . A .
N8 N 0.20400(12) 0.46557(10) 0.34062(9) 0.0252(5) Uani 1 1 d . A .
C43 C 0.33317(16) 0.62476(13) 0.35217(13) 0.0321(6) Uani 1 1 d . . .
C44 C 0.3374(3) 0.66099(19) 0.29171(19) 0.0840(15) Uani 1 1 d . A .
H44A H 0.3636 0.6343 0.2620 0.126 Uiso 1 1 calc R . .
H44B H 0.3676 0.7007 0.2996 0.126 Uiso 1 1 calc R . .
H44C H 0.2839 0.6715 0.2743 0.126 Uiso 1 1 calc R . .
C45 C 0.2911(4) 0.6690(3) 0.3944(4) 0.084(3) Uani 0.869(16) 1 d P A 1
H45A H 0.2370 0.6766 0.3764 0.126 Uiso 0.869(16) 1 calc PR A 1
H45B H 0.3195 0.7100 0.3986 0.126 Uiso 0.869(16) 1 calc PR A 1
H45C H 0.2896 0.6492 0.4356 0.126 Uiso 0.869(16) 1 calc PR A 1
C45' C 0.3312(19) 0.6517(13) 0.4202(12) 0.034(8) Uiso 0.131(16) 1 d P A 2
H45D H 0.2788 0.6697 0.4254 0.051 Uiso 0.131(16) 1 calc PR A 2
H45E H 0.3713 0.6852 0.4273 0.051 Uiso 0.131(16) 1 calc PR A 2
H45F H 0.3421 0.6168 0.4503 0.051 Uiso 0.131(16) 1 calc PR A 2
C46 C 0.4171(2) 0.61112(18) 0.3780(2) 0.0784(14) Uani 1 1 d . A .
H46A H 0.4429 0.5834 0.3490 0.118 Uiso 1 1 calc R . .
H46B H 0.4164 0.5895 0.4184 0.118 Uiso 1 1 calc R . .
H46C H 0.4463 0.6516 0.3834 0.118 Uiso 1 1 calc R . .
C47 C 0.17848(15) 0.40229(13) 0.36491(13) 0.0311(6) Uani 1 1 d . . .
C48 C 0.13244(19) 0.36877(14) 0.31019(15) 0.0467(8) Uani 1 1 d . B .
H48A H 0.1658 0.3654 0.2752 0.070 Uiso 1 1 calc R . .
H48B H 0.0849 0.3937 0.2973 0.070 Uiso 1 1 calc R . .
H48C H 0.1171 0.3257 0.3230 0.070 Uiso 1 1 calc R . .
C49 C 0.24950(18) 0.35937(14) 0.38524(15) 0.0458(8) Uani 1 1 d . B .
H49A H 0.2840 0.3558 0.3510 0.069 Uiso 1 1 calc R . .
H49B H 0.2307 0.3166 0.3960 0.069 Uiso 1 1 calc R . .
H49C H 0.2791 0.3783 0.4217 0.069 Uiso 1 1 calc R . .
C50 C 0.1258(2) 0.40717(18) 0.41874(16) 0.0555(9) Uani 1 1 d . B .
H50A H 0.1545 0.4289 0.4541 0.083 Uiso 1 1 calc R . .
H50B H 0.1107 0.3640 0.4315 0.083 Uiso 1 1 calc R . .
H50C H 0.0781 0.4317 0.4054 0.083 Uiso 1 1 calc R . .
C51 C 0.29773(15) 0.50007(13) 0.45443(12) 0.0288(6) Uani 1 1 d . B .
C52 C 0.37280(16) 0.47353(13) 0.45034(13) 0.0337(6) Uani 1 1 d . . .
H52 H 0.3927 0.4685 0.4106 0.040 Uiso 1 1 calc R B .
C53 C 0.41850(17) 0.45449(14) 0.50313(14) 0.0395(7) Uani 1 1 d . B .
H53 H 0.4689 0.4357 0.4996 0.047 Uiso 1 1 calc R . .
C54 C 0.39055(19) 0.46289(16) 0.56136(15) 0.0475(8) Uani 1 1 d . . .
H54 H 0.4222 0.4504 0.5978 0.057 Uiso 1 1 calc R B .
C55 C 0.3172(2) 0.48923(17) 0.56660(14) 0.0520(9) Uani 1 1 d . B .
H55 H 0.2981 0.4947 0.6066 0.062 Uiso 1 1 calc R . .
C56 C 0.27111(17) 0.50778(15) 0.51349(13) 0.0398(7) Uani 1 1 d . . .
H56 H 0.2205 0.5261 0.5175 0.048 Uiso 1 1 calc R B .
O5 O 0.1161(3) 0.69721(19) 0.47545(15) 0.0484(13) Uani 0.650(7) 1 d PD B 1
C57 C 0.1204(4) 0.7672(2) 0.4755(3) 0.066(2) Uani 0.650(7) 1 d PD B 1
H57A H 0.0774 0.7839 0.4460 0.079 Uiso 0.650(7) 1 calc PR B 1
H57B H 0.1105 0.7828 0.5176 0.079 Uiso 0.650(7) 1 calc PR B 1
C58 C 0.1951(4) 0.7943(3) 0.4587(3) 0.074(2) Uani 0.650(7) 1 d PD B 1
H58A H 0.1926 0.8412 0.4605 0.111 Uiso 0.650(7) 1 calc PR B 1
H58B H 0.2047 0.7809 0.4163 0.111 Uiso 0.650(7) 1 calc PR B 1
H58C H 0.2383 0.7790 0.4880 0.111 Uiso 0.650(7) 1 calc PR B 1
O5' O 0.0858(4) 0.6694(3) 0.4858(3) 0.043(2) Uiso 0.350(7) 1 d PD B 2
C57' C 0.0497(6) 0.7317(4) 0.4913(6) 0.068(4) Uiso 0.350(7) 1 d PD B 2
H57C H 0.0259 0.7341 0.5318 0.082 Uiso 0.350(7) 1 calc PR B 2
H57D H 0.0066 0.7364 0.4578 0.082 Uiso 0.350(7) 1 calc PR B 2
C58' C 0.1043(11) 0.7843(9) 0.4874(10) 0.119(9) Uiso 0.350(7) 1 d PD B 2
H58D H 0.0761 0.8250 0.4911 0.178 Uiso 0.350(7) 1 calc PR B 2
H58E H 0.1275 0.7828 0.4472 0.178 Uiso 0.350(7) 1 calc PR B 2
H58F H 0.1464 0.7809 0.5213 0.178 Uiso 0.350(7) 1 calc PR B 2
C59 C 0.1515(3) 0.6680(2) 0.53305(17) 0.0890(15) Uani 1 1 d D . .
H59A H 0.1712 0.6251 0.5221 0.107 Uiso 1 1 calc R B 1
H59B H 0.1984 0.6940 0.5473 0.107 Uiso 1 1 calc R B 1
C60 C 0.1050(4) 0.6599(4) 0.5858(3) 0.163(3) Uani 1 1 d D B .
H60A H 0.1378 0.6404 0.6205 0.245 Uiso 1 1 calc R . .
H60B H 0.0598 0.6319 0.5741 0.245 Uiso 1 1 calc R . .
H60C H 0.0859 0.7018 0.5988 0.245 Uiso 1 1 calc R . .
O6 O 0.55012(13) 0.33299(13) 0.05521(11) 0.0619(7) Uani 1 1 d . . .
C61 C 0.5025(3) 0.2991(2) 0.00513(19) 0.0744(11) Uani 1 1 d . . .
H61A H 0.5247 0.2556 0.0003 0.089 Uiso 1 1 calc R . .
H61B H 0.4479 0.2941 0.0174 0.089 Uiso 1 1 calc R . .
C62 C 0.5000(3) 0.3316(2) -0.05367(19) 0.0855(14) Uani 1 1 d . . .
H62A H 0.4690 0.3063 -0.0853 0.128 Uiso 1 1 calc R . .
H62B H 0.5539 0.3370 -0.0661 0.128 Uiso 1 1 calc R . .
H62C H 0.4755 0.3738 -0.0499 0.128 Uiso 1 1 calc R . .
C63 C 0.6321(2) 0.3275(2) 0.04952(19) 0.0710(11) Uani 1 1 d . . .
H63A H 0.6489 0.3598 0.0196 0.085 Uiso 1 1 calc R . .
H63B H 0.6442 0.2844 0.0334 0.085 Uiso 1 1 calc R . .
C64 C 0.6749(3) 0.3373(3) 0.1105(3) 0.1095(19) Uani 1 1 d . . .
H64A H 0.7317 0.3327 0.1067 0.164 Uiso 1 1 calc R . .
H64B H 0.6577 0.3054 0.1400 0.164 Uiso 1 1 calc R . .
H64C H 0.6639 0.3805 0.1256 0.164 Uiso 1 1 calc R . .

loop_
_atom_site_aniso_label
_atom_site_aniso_U_11
_atom_site_aniso_U_22
_atom_site_aniso_U_33
_atom_site_aniso_U_23
_atom_site_aniso_U_13
_atom_site_aniso_U_12
Li1 0.029(2) 0.034(2) 0.029(2) -0.003(2) 0.0005(19) 0.0066(19)
Li2 0.038(3) 0.068(4) 0.035(3) 0.008(3) 0.001(2) 0.015(3)
Li3 0.030(2) 0.031(2) 0.024(2) -0.0002(19) -0.0002(19) 0.0024(18)
Li4 0.031(2) 0.037(3) 0.024(2) 0.0011(19) -0.0008(19) -0.005(2)
Li5 0.030(2) 0.046(3) 0.027(2) 0.004(2) 0.0005(19) 0.006(2)
Li6 0.038(3) 0.040(3) 0.033(3) -0.005(2) 0.000(2) 0.008(2)
Li7 0.051(3) 0.070(4) 0.036(3) -0.014(3) -0.003(2) 0.028(3)
Li8 0.041(3) 0.050(3) 0.039(3) -0.008(2) 0.006(2) 0.007(2)
P1 0.0274(4) 0.0336(4) 0.0273(4) -0.0017(3) -0.0004(3) 0.0076(3)
O1 0.0285(10) 0.0384(11) 0.0368(11) -0.0027(9) 0.0028(8) 0.0129(8)
N1 0.0309(12) 0.0341(13) 0.0344(13) -0.0050(11) 0.0006(10) 0.0027(10)
N2 0.0403(13) 0.0340(13) 0.0275(12) -0.0013(10) 0.0026(10) 0.0018(10)
C1 0.0397(17) 0.0386(17) 0.0499(19) -0.0022(15) 0.0035(15) 0.0021(14)
C2 0.062(2) 0.045(2) 0.066(2) -0.0093(18) -0.0104(19) -0.0057(17)
C3 0.110(3) 0.042(2) 0.069(3) 0.0063(19) -0.027(2) -0.007(2)
C4 0.081(3) 0.063(3) 0.157(5) -0.031(3) 0.075(3) -0.025(2)
C5 0.0495(18) 0.0382(17) 0.0278(15) 0.0005(13) -0.0004(13) -0.0046(14)
C6 0.100(3) 0.061(3) 0.080(3) -0.003(2) 0.044(3) -0.023(2)
C7 0.076(3) 0.040(2) 0.110(4) -0.007(2) 0.008(2) -0.0015(19)
C8 0.137(4) 0.060(3) 0.052(2) 0.009(2) -0.031(3) -0.042(3)
C9 0.0321(15) 0.0321(15) 0.0319(16) 0.0008(12) 0.0002(12) 0.0062(12)
C10 0.0343(16) 0.055(2) 0.0383(17) 0.0052(15) 0.0042(14) 0.0114(14)
C11 0.0315(16) 0.061(2) 0.057(2) 0.0102(17) -0.0044(15) 0.0155(15)
C12 0.058(2) 0.062(2) 0.043(2) 0.0051(17) -0.0180(17) 0.0133(18)
C13 0.069(2) 0.080(3) 0.0330(18) 0.0098(18) 0.0037(17) 0.019(2)
C14 0.0452(18) 0.059(2) 0.0373(18) 0.0008(16) 0.0024(15) 0.0164(16)
P2 0.0231(3) 0.0278(4) 0.0188(3) -0.0013(3) 0.0003(3) 0.0027(3)
O2 0.0241(9) 0.0324(10) 0.0175(9) -0.0011(8) 0.0005(7) 0.0003(7)
N3 0.0290(12) 0.0375(13) 0.0206(11) -0.0025(10) 0.0022(9) 0.0098(10)
N4 0.0221(11) 0.0249(11) 0.0260(12) -0.0025(9) -0.0010(9) 0.0000(9)
C15 0.0338(15) 0.0555(19) 0.0212(14) -0.0049(13) 0.0020(12) 0.0140(14)
C16 0.0374(19) 0.152(4) 0.038(2) 0.017(2) 0.0106(16) 0.010(2)
C17 0.128(4) 0.056(2) 0.0329(19) -0.0113(17) 0.012(2) 0.033(2)
C18 0.0498(18) 0.056(2) 0.0231(15) 0.0006(14) 0.0058(13) 0.0093(15)
C19 0.0320(15) 0.0291(15) 0.0316(15) -0.0051(12) -0.0044(12) -0.0041(12)
C20 0.0494(18) 0.0305(16) 0.0484(19) -0.0084(14) -0.0014(15) -0.0046(14)
C21 0.067(2) 0.053(2) 0.0400(19) -0.0013(16) -0.0186(17) -0.0206(17)
C22 0.0341(16) 0.0465(19) 0.071(2) -0.0119(17) 0.0026(16) -0.0121(14)
C23 0.0262(13) 0.0308(14) 0.0208(13) -0.0037(11) 0.0049(11) 0.0011(11)
C24 0.0312(14) 0.0306(15) 0.0313(15) 0.0006(12) 0.0000(12) 0.0003(12)
C25 0.0445(17) 0.0371(17) 0.0411(18) 0.0064(14) -0.0009(14) 0.0037(14)
C26 0.0551(19) 0.0288(16) 0.0438(18) 0.0062(14) 0.0115(15) 0.0001(14)
C27 0.0430(17) 0.0372(17) 0.0364(17) -0.0069(14) 0.0110(14) -0.0096(13)
C28 0.0305(14) 0.0355(16) 0.0245(14) -0.0035(12) 0.0027(12) -0.0017(12)
P3 0.0233(3) 0.0350(4) 0.0217(4) -0.0017(3) 0.0010(3) 0.0077(3)
O3 0.0233(9) 0.0330(10) 0.0221(9) -0.0007(8) 0.0018(7) 0.0071(8)
N5 0.0241(11) 0.0357(13) 0.0272(12) -0.0020(10) -0.0032(9) 0.0094(10)
N6 0.0278(12) 0.0509(15) 0.0224(12) 0.0019(11) 0.0052(10) 0.0102(11)
C29 0.0272(14) 0.0508(18) 0.0285(15) -0.0022(13) -0.0052(12) 0.0135(13)
C30 0.053(2) 0.099(3) 0.0319(18) 0.0100(19) -0.0046(16) 0.027(2)
C31 0.0280(16) 0.073(2) 0.064(2) -0.0019(19) -0.0112(16) 0.0086(16)
C32 0.0473(19) 0.056(2) 0.057(2) -0.0022(17) -0.0106(17) 0.0269(16)
C33 0.0328(16) 0.083(3) 0.0363(18) 0.0160(17) 0.0133(14) 0.0147(17)
C34 0.054(2) 0.092(3) 0.068(3) 0.020(2) 0.012(2) -0.018(2)
C35 0.046(2) 0.130(4) 0.062(3) 0.016(3) 0.0211(19) 0.040(2)
C36 0.052(2) 0.127(4) 0.044(2) 0.026(2) 0.0226(18) 0.017(2)
C37 0.0257(13) 0.0381(16) 0.0295(15) -0.0051(12) -0.0015(12) 0.0071(12)
C38 0.0378(16) 0.0346(16) 0.0427(18) -0.0051(14) 0.0043(14) 0.0039(13)
C39 0.0437(18) 0.0404(18) 0.059(2) -0.0005(16) 0.0113(16) 0.0023(14)
C40 0.050(2) 0.0373(19) 0.077(3) -0.0077(18) 0.0097(19) -0.0020(15)
C41 0.065(2) 0.042(2) 0.068(2) -0.0266(18) 0.009(2) 0.0013(17)
C42 0.0466(18) 0.0455(19) 0.0437(19) -0.0107(15) 0.0071(15) 0.0053(15)
P4 0.0240(3) 0.0315(4) 0.0186(3) -0.0002(3) 0.0006(3) 0.0039(3)
O4 0.0297(10) 0.0479(12) 0.0214(9) -0.0026(8) 0.0016(8) 0.0119(9)
N7 0.0279(11) 0.0257(12) 0.0220(11) -0.0014(9) -0.0007(9) -0.0002(9)
N8 0.0275(11) 0.0272(12) 0.0206(11) 0.0022(9) -0.0009(9) -0.0001(9)
C43 0.0356(15) 0.0294(15) 0.0304(15) -0.0028(12) -0.0021(12) -0.0047(12)
C44 0.115(4) 0.061(3) 0.070(3) 0.027(2) -0.033(3) -0.050(2)
C45 0.084(4) 0.048(3) 0.123(6) -0.050(3) 0.033(4) -0.020(3)
C46 0.053(2) 0.056(2) 0.119(4) 0.015(2) -0.037(2) -0.0233(19)
C47 0.0314(14) 0.0310(15) 0.0304(15) 0.0075(12) -0.0010(12) -0.0035(12)
C48 0.0528(19) 0.0358(17) 0.0481(19) 0.0125(15) -0.0159(16) -0.0122(15)
C49 0.0503(19) 0.0354(17) 0.0496(19) 0.0127(15) -0.0090(16) -0.0010(14)
C50 0.055(2) 0.065(2) 0.049(2) 0.0113(18) 0.0198(17) -0.0144(17)
C51 0.0294(14) 0.0339(15) 0.0224(14) 0.0017(12) -0.0015(11) -0.0012(12)
C52 0.0318(15) 0.0392(16) 0.0298(15) 0.0042(13) 0.0007(12) 0.0011(12)
C53 0.0316(15) 0.0425(17) 0.0423(18) 0.0096(14) -0.0090(13) 0.0005(13)
C54 0.0511(19) 0.054(2) 0.0343(18) 0.0085(15) -0.0163(15) 0.0027(16)
C55 0.062(2) 0.071(2) 0.0222(16) 0.0030(15) -0.0010(15) 0.0090(18)
C56 0.0392(16) 0.0535(19) 0.0260(15) -0.0013(14) -0.0010(13) 0.0080(14)
O5 0.062(3) 0.053(3) 0.0294(19) -0.0118(17) -0.0029(17) 0.017(2)
C57 0.098(6) 0.060(4) 0.039(3) -0.026(3) -0.005(3) 0.042(4)
C58 0.084(5) 0.060(4) 0.076(5) -0.016(3) -0.004(4) 0.005(3)
C59 0.107(4) 0.102(4) 0.055(3) -0.017(2) -0.010(3) 0.035(3)
C60 0.168(7) 0.221(8) 0.105(5) 0.033(5) 0.040(5) -0.051(6)
O6 0.0462(13) 0.0930(19) 0.0472(14) -0.0238(13) 0.0087(11) 0.0092(13)
C61 0.084(3) 0.073(3) 0.066(3) -0.015(2) 0.008(2) -0.005(2)
C62 0.076(3) 0.125(4) 0.056(3) 0.008(3) 0.012(2) 0.029(3)
C63 0.054(2) 0.090(3) 0.072(3) -0.004(2) 0.021(2) 0.009(2)
C64 0.062(3) 0.136(5) 0.126(4) -0.040(4) -0.022(3) 0.039(3)

loop_
_atom_type_symbol
_atom_type_description
_atom_type_scat_dispersion_real
_atom_type_scat_dispersion_imag
_atom_type_scat_source
C C 0.0033 0.0016 'International Tables Vol C Tables 4.2.6.8 and 6.1.1.4'
H H 0.0000 0.0000 'International Tables Vol C Tables 4.2.6.8 and 6.1.1.4'
N N 0.0061 0.0033 'International Tables Vol C Tables 4.2.6.8 and 6.1.1.4'
O O 0.0106 0.0060 'International Tables Vol C Tables 4.2.6.8 and 6.1.1.4'
P P 0.1023 0.0942 'International Tables Vol C Tables 4.2.6.8 and 6.1.1.4'
Li Li -0.0003 0.0001 'International Tables Vol C Tables 4.2.6.8 and 6.1.1.4'

loop_
_geom_angle_atom_site_label_1
_geom_angle_atom_site_label_2
_geom_angle_atom_site_label_3
_geom_angle
_geom_angle_site_symmetry_1
_geom_angle_site_symmetry_3
_geom_angle_publ_flag
O1 Li1 O2 106.3(2) . . ?
O1 Li1 N7 143.1(3) . . ?
O2 Li1 N7 99.0(2) . . ?
O1 Li1 N8 133.6(2) . . ?
O2 Li1 N8 93.24(18) . . ?
N7 Li1 N8 69.48(15) . . ?
O1 Li1 Li3 148.0(3) . . ?
O2 Li1 Li3 48.79(14) . . ?
N7 Li1 Li3 50.38(14) . . ?
N8 Li1 Li3 74.30(16) . . ?
O1 Li1 P4 143.6(2) . . ?
O2 Li1 P4 109.11(18) . . ?
N7 Li1 P4 36.08(9) . . ?
N8 Li1 P4 36.75(8) . . ?
Li3 Li1 P4 67.17(14) . . ?
O1 Li1 Li4 126.8(2) . . ?
O2 Li1 Li4 45.34(13) . . ?
N7 Li1 Li4 90.04(18) . . ?
N8 Li1 Li4 48.95(13) . . ?
Li3 Li1 Li4 54.37(16) . . ?
P4 Li1 Li4 75.92(15) . . ?
O1 Li1 Li2 47.92(15) . . ?
O2 Li1 Li2 58.88(16) . . ?
N7 Li1 Li2 151.2(2) . . ?
N8 Li1 Li2 125.4(2) . . ?
Li3 Li1 Li2 106.2(2) . . ?
P4 Li1 Li2 161.2(2) . . ?
Li4 Li1 Li2 85.97(19) . . ?
N3 Li2 O1 154.4(3) . . ?
N3 Li2 N1 133.6(3) . . ?
O1 Li2 N1 71.97(16) . . ?
N3 Li2 O2 69.03(16) . . ?
O1 Li2 O2 85.9(2) . . ?
N1 Li2 O2 155.3(2) . . ?
N3 Li2 P1 161.5(3) . . ?
O1 Li2 P1 38.45(10) . . ?
N1 Li2 P1 39.08(9) . . ?
O2 Li2 P1 123.0(2) . . ?
N3 Li2 P2 34.77(10) . . ?
O1 Li2 P2 120.6(2) . . ?
N1 Li2 P2 162.8(3) . . ?
O2 Li2 P2 34.78(8) . . ?
P1 Li2 P2 157.1(2) . . ?
N3 Li2 Li1 113.7(2) . . ?
O1 Li2 Li1 41.60(14) . . ?
N1 Li2 Li1 111.7(2) . . ?
O2 Li2 Li1 44.64(13) . . ?
P1 Li2 Li1 79.84(17) . . ?
P2 Li2 Li1 79.13(16) . . ?
N3 Li2 Li8 113.1(2) . . ?
O1 Li2 Li8 88.01(18) . . ?
N1 Li2 Li8 36.23(13) . . ?
O2 Li2 Li8 157.2(3) . . ?
P1 Li2 Li8 49.98(13) . . ?
P2 Li2 Li8 145.6(2) . . ?
Li1 Li2 Li8 127.9(2) . . ?
O3 Li3 O2 101.3(2) . . ?
O3 Li3 N7 118.3(2) . . ?
O2 Li3 N7 101.7(2) . . ?
O3 Li3 Li4 57.08(16) . . ?
O2 Li3 Li4 51.00(16) . . ?
N7 Li3 Li4 99.8(2) . . ?
O3 Li3 Li1 118.8(2) . . ?
O2 Li3 Li1 49.99(14) . . ?
N7 Li3 Li1 51.81(15) . . ?
Li4 Li3 Li1 65.64(18) . . ?
O3 Li3 P4 87.65(16) . . ?
O2 Li3 P4 102.36(17) . . ?
N7 Li3 P4 31.54(9) . . ?
Li4 Li3 P4 76.52(15) . . ?
Li1 Li3 P4 58.55(13) . . ?
O3 Li3 Li5 38.93(13) . . ?
O2 Li3 Li5 107.0(2) . . ?
N7 Li3 Li5 79.57(17) . . ?
Li4 Li3 Li5 56.94(17) . . ?
Li1 Li3 Li5 92.43(18) . . ?
P4 Li3 Li5 48.73(11) . . ?
O3 Li3 P2 87.40(15) . . ?
O2 Li3 P2 25.46(8) . . ?
N7 Li3 P2 127.13(19) . . ?
Li4 Li3 P2 54.26(14) . . ?
Li1 Li3 P2 75.42(15) . . ?
P4 Li3 P2 123.40(15) . . ?
Li5 Li3 P2 108.78(16) . . ?
O3 Li3 Li6 34.15(12) . . ?
O2 Li3 Li6 76.17(16) . . ?
N7 Li3 Li6 146.4(2) . . ?
Li4 Li3 Li6 52.32(15) . . ?
Li1 Li3 Li6 115.41(19) . . ?
P4 Li3 Li6 115.32(16) . . ?
Li5 Li3 Li6 69.53(15) . . ?
P2 Li3 Li6 56.07(11) . . ?
O2 Li4 N4 75.67(17) . . ?
O2 Li4 N8 101.57(19) . . ?
N4 Li4 N8 172.4(3) . . ?
O2 Li4 O3 96.3(2) . . ?
N4 Li4 O3 93.61(18) . . ?
N8 Li4 O3 93.70(19) . . ?
O2 Li4 Li3 52.16(15) . . ?
N4 Li4 Li3 102.1(2) . . ?
N8 Li4 Li3 81.16(18) . . ?
O3 Li4 Li3 50.38(15) . . ?
O2 Li4 P2 37.06(9) . . ?
N4 Li4 P2 38.71(9) . . ?
N8 Li4 P2 137.8(2) . . ?
O3 Li4 P2 98.34(17) . . ?
Li3 Li4 P2 76.08(16) . . ?
O2 Li4 Li6 94.9(2) . . ?
N4 Li4 Li6 47.63(14) . . ?
N8 Li4 Li6 139.9(2) . . ?
O3 Li4 Li6 47.96(14) . . ?
Li3 Li4 Li6 80.7(2) . . ?
P2 Li4 Li6 70.20(15) . . ?
O2 Li4 Li5 124.3(2) . . ?
N4 Li4 Li5 132.8(2) . . ?
N8 Li4 Li5 54.55(15) . . ?
O3 Li4 Li5 46.57(14) . . ?
Li3 Li4 Li5 73.39(19) . . ?
P2 Li4 Li5 143.8(2) . . ?
Li6 Li4 Li5 86.02(19) . . ?
O2 Li4 Li1 47.39(14) . . ?
N4 Li4 Li1 120.2(2) . . ?
N8 Li4 Li1 55.40(15) . . ?
O3 Li4 Li1 107.3(2) . . ?
Li3 Li4 Li1 60.00(16) . . ?
P2 Li4 Li1 82.38(16) . . ?
Li6 Li4 Li1 136.6(2) . . ?
Li5 Li4 Li1 98.49(19) . . ?
O4 Li5 O3 117.6(3) . . ?
O4 Li5 N6 99.7(2) . . ?
O3 Li5 N6 77.77(18) . . ?
O4 Li5 N8 76.75(16) . . ?
O3 Li5 N8 94.8(2) . . ?
N6 Li5 N8 169.3(3) . . ?
O4 Li5 P4 38.43(10) . . ?
O3 Li5 P4 102.1(2) . . ?
N6 Li5 P4 133.4(2) . . ?
N8 Li5 P4 40.09(9) . . ?
O4 Li5 Li7 46.87(17) . . ?
O3 Li5 Li7 101.7(2) . . ?
N6 Li5 Li7 52.82(17) . . ?
N8 Li5 Li7 122.6(2) . . ?
P4 Li5 Li7 82.60(19) . . ?
O4 Li5 P3 116.1(2) . . ?
O3 Li5 P3 38.55(9) . . ?
N6 Li5 P3 39.33(10) . . ?
N8 Li5 P3 133.2(2) . . ?
P4 Li5 P3 126.9(2) . . ?
Li7 Li5 P3 76.91(18) . . ?
O4 Li5 Li4 118.6(2) . . ?
O3 Li5 Li4 52.28(15) . . ?
N6 Li5 Li4 126.4(2) . . ?
N8 Li5 Li4 50.15(14) . . ?
P4 Li5 Li4 81.09(16) . . ?
Li7 Li5 Li4 144.7(3) . . ?
P3 Li5 Li4 88.33(17) . . ?
O4 Li5 Li3 84.92(18) . . ?
O3 Li5 Li3 38.90(13) . . ?
N6 Li5 Li3 103.7(2) . . ?
N8 Li5 Li3 66.07(15) . . ?
P4 Li5 Li3 63.21(13) . . ?
Li7 Li5 Li3 95.0(2) . . ?
P3 Li5 Li3 70.44(14) . . ?
Li4 Li5 Li3 49.67(15) . . ?
N5 Li6 N4 171.3(3) . . ?
N5 Li6 O3 77.47(18) . . ?
N4 Li6 O3 102.8(2) . . ?
N5 Li6 P3 38.77(10) . . ?
N4 Li6 P3 141.2(2) . . ?
O3 Li6 P3 38.76(10) . . ?
N5 Li6 Li4 125.0(2) . . ?
N4 Li6 Li4 52.16(16) . . ?
O3 Li6 Li4 52.94(15) . . ?
P3 Li6 Li4 89.47(17) . . ?
N5 Li6 P2 157.9(2) . . ?
N4 Li6 P2 29.84(10) . . ?
O3 Li6 P2 89.55(16) . . ?
P3 Li6 P2 125.44(17) . . ?
Li4 Li6 P2 54.22(13) . . ?
N5 Li6 Li3 103.3(2) . . ?
N4 Li6 Li3 80.39(17) . . ?
O3 Li6 Li3 33.60(12) . . ?
P3 Li6 Li3 66.64(13) . . ?
Li4 Li6 Li3 46.95(14) . . ?
P2 Li6 Li3 58.81(11) . . ?
O4 Li7 O5' 115.8(3) . . ?
O4 Li7 O5 116.9(3) . . ?
O5' Li7 O5 23.7(2) . . ?
O4 Li7 N6 103.0(3) . . ?
O5' Li7 N6 128.8(4) . . ?
O5 Li7 N6 139.4(3) . . ?
O4 Li7 Li5 49.93(17) . . ?
O5' Li7 Li5 149.1(4) . . ?
O5 Li7 Li5 165.7(3) . . ?
N6 Li7 Li5 53.06(17) . . ?
O6 Li8 N2 147.1(3) . . ?
O6 Li8 N1 134.7(3) . . ?
N2 Li8 N1 77.9(2) . . ?
O6 Li8 P1 168.8(3) . . ?
N2 Li8 P1 39.03(12) . . ?
N1 Li8 P1 39.53(11) . . ?
O6 Li8 Li2 138.8(2) . . ?
N2 Li8 Li2 63.75(18) . . ?
N1 Li8 Li2 45.27(15) . . ?
P1 Li8 Li2 47.99(12) . . ?
O1 P1 N2 116.48(12) . . ?
O1 P1 N1 111.67(11) . . ?
N2 P1 N1 99.84(12) . . ?
O1 P1 C9 105.67(12) . . ?
N2 P1 C9 110.38(12) . . ?
N1 P1 C9 113.03(12) . . ?
O1 P1 Li2 56.59(14) . . ?
N2 P1 Li2 92.16(15) . . ?
N1 P1 Li2 66.96(16) . . ?
C9 P1 Li2 156.66(16) . . ?
O1 P1 Li8 137.54(14) . . ?
N2 P1 Li8 50.23(15) . . ?
N1 P1 Li8 50.61(15) . . ?
C9 P1 Li8 116.76(15) . . ?
Li2 P1 Li8 82.04(17) . . ?
P1 O1 Li1 171.2(2) . . ?
P1 O1 Li2 84.97(16) . . ?
Li1 O1 Li2 90.5(2) . . ?
C1 N1 P1 128.0(2) . . ?
C1 N1 Li8 135.8(2) . . ?
P1 N1 Li8 89.86(18) . . ?
C1 N1 Li2 112.2(2) . . ?
P1 N1 Li2 73.96(16) . . ?
Li8 N1 Li2 98.5(2) . . ?
C5 N2 P1 126.01(19) . . ?
C5 N2 Li8 143.2(3) . . ?
P1 N2 Li8 90.74(19) . . ?
N1 C1 C4 111.9(3) . . ?
N1 C1 C2 106.8(3) . . ?
C4 C1 C2 108.0(3) . . ?
N1 C1 C3 112.6(3) . . ?
C4 C1 C3 110.8(4) . . ?
C2 C1 C3 106.4(3) . . ?
N2 C5 C8 113.0(3) . . ?
N2 C5 C6 108.0(3) . . ?
C8 C5 C6 109.9(3) . . ?
N2 C5 C7 111.2(2) . . ?
C8 C5 C7 107.9(3) . . ?
C6 C5 C7 106.6(3) . . ?
C14 C9 C10 117.6(3) . . ?
C14 C9 P1 122.9(2) . . ?
C10 C9 P1 119.6(2) . . ?
C11 C10 C9 121.8(3) . . ?
C10 C11 C12 119.6(3) . . ?
C11 C12 C13 119.8(3) . . ?
C12 C13 C14 119.6(3) . . ?
C9 C14 C13 121.6(3) . . ?
O2 P2 N3 107.98(10) . . ?
O2 P2 N4 102.65(10) . . ?
N3 P2 N4 122.80(12) . . ?
O2 P2 C23 102.12(10) . . ?
N3 P2 C23 111.23(12) . . ?
N4 P2 C23 107.81(11) . . ?
O2 P2 Li4 48.34(11) . . ?
N3 P2 Li4 129.03(13) . . ?
N4 P2 Li4 54.46(12) . . ?
C23 P2 Li4 117.36(13) . . ?
O2 P2 Li2 63.06(13) . . ?
N3 P2 Li2 45.93(13) . . ?
N4 P2 Li2 123.30(14) . . ?
C23 P2 Li2 128.49(15) . . ?
Li4 P2 Li2 89.95(15) . . ?
O2 P2 Li6 90.65(11) . . ?
N3 P2 Li6 157.20(12) . . ?
N4 P2 Li6 37.27(12) . . ?
C23 P2 Li6 76.22(13) . . ?
Li4 P2 Li6 55.59(13) . . ?
Li2 P2 Li6 145.50(15) . . ?
O2 P2 Li3 32.79(10) . . ?
N3 P2 Li3 136.88(11) . . ?
N4 P2 Li3 91.70(11) . . ?
C23 P2 Li3 76.28(11) . . ?
Li4 P2 Li3 49.66(13) . . ?
Li2 P2 Li3 95.01(14) . . ?
Li6 P2 Li3 65.12(12) . . ?
P2 O2 Li4 94.61(15) . . ?
P2 O2 Li3 121.74(15) . . ?
Li4 O2 Li3 76.8(2) . . ?
P2 O2 Li1 156.81(17) . . ?
Li4 O2 Li1 87.27(19) . . ?
Li3 O2 Li1 81.22(18) . . ?
P2 O2 Li2 82.16(14) . . ?
Li4 O2 Li2 117.1(2) . . ?
Li3 O2 Li2 152.71(19) . . ?
Li1 O2 Li2 76.48(18) . . ?
C15 N3 P2 135.61(19) . . ?
C15 N3 Li2 120.1(2) . . ?
P2 N3 Li2 99.29(19) . . ?
C19 N4 P2 128.41(18) . . ?
C19 N4 Li6 111.2(2) . . ?
P2 N4 Li6 112.89(18) . . ?
C19 N4 Li4 126.2(2) . . ?
P2 N4 Li4 86.83(14) . . ?
Li6 N4 Li4 80.2(2) . . ?
N3 C15 C18 116.7(2) . . ?
N3 C15 C17 108.2(3) . . ?
C18 C15 C17 108.4(2) . . ?
N3 C15 C16 107.6(2) . . ?
C18 C15 C16 106.3(3) . . ?
C17 C15 C16 109.4(3) . . ?
N4 C19 C21 113.0(2) . . ?
N4 C19 C22 106.4(2) . . ?
C21 C19 C22 108.5(3) . . ?
N4 C19 C20 112.0(2) . . ?
C21 C19 C20 108.1(2) . . ?
C22 C19 C20 108.8(2) . . ?
C24 C23 C28 117.2(2) . . ?
C24 C23 P2 123.2(2) . . ?
C28 C23 P2 119.40(19) . . ?
C25 C24 C23 121.6(3) . . ?
C26 C25 C24 119.6(3) . . ?
C25 C26 C27 120.1(3) . . ?
C28 C27 C26 119.8(3) . . ?
C27 C28 C23 121.6(3) . . ?
O3 P3 N5 102.75(10) . . ?
O3 P3 N6 105.26(11) . . ?
N5 P3 N6 126.39(12) . . ?
O3 P3 C37 102.35(11) . . ?
N5 P3 C37 111.85(12) . . ?
N6 P3 C37 105.50(13) . . ?
O3 P3 Li6 52.12(12) . . ?
N5 P3 Li6 50.71(13) . . ?
N6 P3 Li6 135.88(15) . . ?
C37 P3 Li6 115.63(15) . . ?
O3 P3 Li5 50.81(12) . . ?
N5 P3 Li5 128.18(14) . . ?
N6 P3 Li5 54.61(13) . . ?
C37 P3 Li5 116.76(14) . . ?
Li6 P3 Li5 91.42(15) . . ?
P3 O3 Li3 132.98(17) . . ?
P3 O3 Li5 90.64(16) . . ?
Li3 O3 Li5 102.17(19) . . ?
P3 O3 Li6 89.12(15) . . ?
Li3 O3 Li6 112.2(2) . . ?
Li5 O3 Li6 132.4(2) . . ?
P3 O3 Li4 154.48(16) . . ?
Li3 O3 Li4 72.53(18) . . ?
Li5 O3 Li4 81.15(19) . . ?
Li6 O3 Li4 79.10(18) . . ?
C29 N5 P3 133.45(19) . . ?
C29 N5 Li6 131.4(2) . . ?
P3 N5 Li6 90.52(16) . . ?
C33 N6 P3 128.81(19) . . ?
C33 N6 Li7 115.0(2) . . ?
P3 N6 Li7 116.1(2) . . ?
C33 N6 Li5 110.7(2) . . ?
P3 N6 Li5 86.07(16) . . ?
Li7 N6 Li5 74.1(2) . . ?
N5 C29 C32 114.1(2) . . ?
N5 C29 C31 109.7(2) . . ?
C32 C29 C31 109.6(3) . . ?
N5 C29 C30 107.1(2) . . ?
C32 C29 C30 108.4(3) . . ?
C31 C29 C30 107.8(3) . . ?
N6 C33 C35 112.5(3) . . ?
N6 C33 C34 112.1(3) . . ?
C35 C33 C34 109.2(3) . . ?
N6 C33 C36 106.7(3) . . ?
C35 C33 C36 108.0(3) . . ?
C34 C33 C36 108.1(3) . . ?
C42 C37 C38 117.4(3) . . ?
C42 C37 P3 123.2(2) . . ?
C38 C37 P3 119.3(2) . . ?
C39 C38 C37 121.6(3) . . ?
C40 C39 C38 119.9(3) . . ?
C41 C40 C39 119.7(3) . . ?
C40 C41 C42 120.9(3) . . ?
C37 C42 C41 120.4(3) . . ?
O4 P4 N7 115.81(11) . . ?
O4 P4 N8 110.14(11) . . ?
N7 P4 N8 101.70(11) . . ?
O4 P4 C51 103.90(11) . . ?
N7 P4 C51 112.04(11) . . ?
N8 P4 C51 113.63(12) . . ?
O4 P4 Li5 50.84(13) . . ?
N7 P4 Li5 108.55(13) . . ?
N8 P4 Li5 62.51(13) . . ?
C51 P4 Li5 138.93(14) . . ?
O4 P4 Li1 149.11(11) . . ?
N7 P4 Li1 49.74(12) . . ?
N8 P4 Li1 57.96(12) . . ?
C51 P4 Li1 106.96(13) . . ?
Li5 P4 Li1 103.63(14) . . ?
O4 P4 Li3 96.14(11) . . ?
N7 P4 Li3 41.63(11) . . ?
N8 P4 Li3 74.96(11) . . ?
C51 P4 Li3 153.00(12) . . ?
Li5 P4 Li3 68.06(14) . . ?
Li1 P4 Li3 54.27(12) . . ?
P4 O4 Li7 153.1(2) . . ?
P4 O4 Li5 90.73(16) . . ?
Li7 O4 Li5 83.2(2) . . ?
C43 N7 P4 124.79(17) . . ?
C43 N7 Li3 108.40(19) . . ?
P4 N7 Li3 106.83(16) . . ?
C43 N7 Li1 133.9(2) . . ?
P4 N7 Li1 94.18(16) . . ?
Li3 N7 Li1 77.81(18) . . ?
C47 N8 P4 124.76(17) . . ?
C47 N8 Li4 107.13(19) . . ?
P4 N8 Li4 125.80(17) . . ?
C47 N8 Li5 104.66(19) . . ?
P4 N8 Li5 77.40(15) . . ?
Li4 N8 Li5 75.30(18) . . ?
C47 N8 Li1 125.75(19) . . ?
P4 N8 Li1 85.29(14) . . ?
Li4 N8 Li1 75.65(17) . . ?
Li5 N8 Li1 127.15(19) . . ?
N7 C43 C44 107.0(2) . . ?
N7 C43 C46 110.9(2) . . ?
C44 C43 C46 107.5(3) . . ?
N7 C43 C45 113.6(3) . . ?
C44 C43 C45 105.7(4) . . ?
C46 C43 C45 111.7(4) . . ?
N7 C43 C45' 117.5(9) . . ?
C44 C43 C45' 129.0(10) . . ?
C46 C43 C45' 79.4(13) . . ?
C45 C43 C45' 34.5(10) . . ?
N8 C47 C50 114.3(2) . . ?
N8 C47 C48 106.2(2) . . ?
C50 C47 C48 108.7(2) . . ?
N8 C47 C49 111.7(2) . . ?
C50 C47 C49 108.6(2) . . ?
C48 C47 C49 107.1(2) . . ?
C56 C51 C52 117.9(2) . . ?
C56 C51 P4 121.5(2) . . ?
C52 C51 P4 120.6(2) . . ?
C53 C52 C51 121.1(3) . . ?
C52 C53 C54 119.8(3) . . ?
C55 C54 C53 120.2(3) . . ?
C54 C55 C56 119.9(3) . . ?
C55 C56 C51 121.1(3) . . ?
C57 O5 C59 113.4(4) . . ?
C57 O5 Li7 134.5(4) . . ?
C59 O5 Li7 110.0(3) . . ?
C58 C57 O5 115.5(5) . . ?
C59 O5' C57' 105.6(7) . . ?
C59 O5' Li7 118.4(5) . . ?
C57' O5' Li7 123.1(7) . . ?
O5' C57' C58' 113.6(13) . . ?
O5' C59 C60 96.6(5) . . ?
O5' C59 O5 32.6(3) . . ?
C60 C59 O5 120.0(5) . . ?
C63 O6 C61 112.6(3) . . ?
C63 O6 Li8 121.9(3) . . ?
C61 O6 Li8 124.7(3) . . ?
C62 C61 O6 113.1(4) . . ?
O6 C63 C64 109.4(3) . . ?

loop_
_geom_bond_atom_site_label_1
_geom_bond_atom_site_label_2
_geom_bond_distance
_geom_bond_site_symmetry_2
_geom_bond_publ_flag
Li1 O1 1.848(5) . ?
Li1 O2 2.011(5) . ?
Li1 N7 2.087(5) . ?
Li1 N8 2.319(5) . ?
Li1 Li3 2.595(6) . ?
Li1 P4 2.727(4) . ?
Li1 Li4 2.730(6) . ?
Li1 Li2 2.783(7) . ?
Li2 N3 1.983(5) . ?
Li2 O1 2.066(5) . ?
Li2 N1 2.361(6) . ?
Li2 O2 2.450(6) . ?
Li2 P1 2.465(5) . ?
Li2 P2 2.723(5) . ?
Li2 Li8 3.286(7) . ?
Li3 O3 1.967(5) . ?
Li3 O2 1.975(5) . ?
Li3 N7 2.045(5) . ?
Li3 Li4 2.436(6) . ?
Li3 P4 2.946(4) . ?
Li3 Li5 3.062(6) . ?
Li3 P2 3.102(4) . ?
Li3 Li6 3.289(6) . ?
Li4 O2 1.944(5) . ?
Li4 N4 2.114(5) . ?
Li4 N8 2.125(5) . ?
Li4 O3 2.143(5) . ?
Li4 P2 2.594(4) . ?
Li4 Li6 2.638(6) . ?
Li4 Li5 2.678(7) . ?
Li5 O4 1.924(5) . ?
Li5 O3 1.968(5) . ?
Li5 N6 2.074(5) . ?
Li5 N8 2.255(5) . ?
Li5 P4 2.481(4) . ?
Li5 Li7 2.496(7) . ?
Li5 P3 2.539(4) . ?
Li6 N5 1.956(5) . ?
Li6 N4 1.977(5) . ?
Li6 O3 1.995(5) . ?
Li6 P3 2.527(5) . ?
Li6 P2 3.008(5) . ?
Li7 O4 1.835(5) . ?
Li7 O5' 1.900(8) . ?
Li7 O5 2.034(6) . ?
Li7 N6 2.068(6) . ?
Li8 O6 1.926(5) . ?
Li8 N2 1.953(6) . ?
Li8 N1 1.964(6) . ?
Li8 P1 2.541(5) . ?
P1 O1 1.5388(18) . ?
P1 N2 1.600(2) . ?
P1 N1 1.617(2) . ?
P1 C9 1.832(3) . ?
N1 C1 1.474(4) . ?
N2 C5 1.464(4) . ?
C1 C4 1.519(5) . ?
C1 C2 1.526(4) . ?
C1 C3 1.532(5) . ?
C5 C8 1.512(4) . ?
C5 C6 1.520(5) . ?
C5 C7 1.530(5) . ?
C9 C14 1.379(4) . ?
C9 C10 1.394(4) . ?
C10 C11 1.382(4) . ?
C11 C12 1.382(5) . ?
C12 C13 1.388(5) . ?
C13 C14 1.391(4) . ?
P2 O2 1.5680(17) . ?
P2 N3 1.574(2) . ?
P2 N4 1.625(2) . ?
P2 C23 1.837(3) . ?
N3 C15 1.478(3) . ?
N4 C19 1.486(3) . ?
C15 C18 1.524(4) . ?
C15 C17 1.532(5) . ?
C15 C16 1.540(4) . ?
C19 C21 1.524(4) . ?
C19 C22 1.531(4) . ?
C19 C20 1.533(4) . ?
C23 C24 1.392(4) . ?
C23 C28 1.401(4) . ?
C24 C25 1.390(4) . ?
C25 C26 1.380(4) . ?
C26 C27 1.388(4) . ?
C27 C28 1.377(4) . ?
P3 O3 1.5821(17) . ?
P3 N5 1.582(2) . ?
P3 N6 1.613(2) . ?
P3 C37 1.828(3) . ?
N5 C29 1.474(3) . ?
N6 C33 1.484(4) . ?
C29 C32 1.524(4) . ?
C29 C31 1.532(4) . ?
C29 C30 1.535(4) . ?
C33 C35 1.531(5) . ?
C33 C34 1.537(5) . ?
C33 C36 1.541(4) . ?
C37 C42 1.394(4) . ?
C37 C38 1.398(4) . ?
C38 C39 1.383(4) . ?
C39 C40 1.377(5) . ?
C40 C41 1.367(5) . ?
C41 C42 1.395(5) . ?
P4 O4 1.5421(18) . ?
P4 N7 1.610(2) . ?
P4 N8 1.637(2) . ?
P4 C51 1.825(3) . ?
N7 C43 1.491(3) . ?
N8 C47 1.496(3) . ?
C43 C44 1.510(4) . ?
C43 C46 1.513(4) . ?
C43 C45 1.514(5) . ?
C43 C45' 1.57(2) . ?
C47 C50 1.523(4) . ?
C47 C48 1.528(4) . ?
C47 C49 1.536(4) . ?
C51 C56 1.391(4) . ?
C51 C52 1.398(4) . ?
C52 C53 1.380(4) . ?
C53 C54 1.386(4) . ?
C54 C55 1.373(4) . ?
C55 C56 1.386(4) . ?
O5 C57 1.462(5) . ?
O5 C59 1.465(4) . ?
C57 C58 1.460(5) . ?
O5' C59 1.447(8) . ?
O5' C57' 1.444(6) . ?
C57' C58' 1.443(6) . ?
C59 C60 1.445(5) . ?
O6 C63 1.411(4) . ?
O6 C61 1.473(4) . ?
C61 C62 1.432(6) . ?
C63 C64 1.461(6) . ?

loop_
_geom_torsion_atom_site_label_1
_geom_torsion_atom_site_label_2
_geom_torsion_atom_site_label_3
_geom_torsion_atom_site_label_4
_geom_torsion
_geom_torsion_site_symmetry_1
_geom_torsion_site_symmetry_2
_geom_torsion_site_symmetry_3
_geom_torsion_site_symmetry_4
_geom_torsion_publ_flag
O1 Li1 Li2 N3 -171.6(4) . . . . ?
O2 Li1 Li2 N3 -1.1(2) . . . . ?
N7 Li1 Li2 N3 -45.2(6) . . . . ?
N8 Li1 Li2 N3 68.5(4) . . . . ?
Li3 Li1 Li2 N3 -13.5(3) . . . . ?
P4 Li1 Li2 N3 52.9(8) . . . . ?
Li4 Li1 Li2 N3 37.6(3) . . . . ?
O2 Li1 Li2 O1 170.4(3) . . . . ?
N7 Li1 Li2 O1 126.4(5) . . . . ?
N8 Li1 Li2 O1 -119.9(3) . . . . ?
Li3 Li1 Li2 O1 158.1(3) . . . . ?
P4 Li1 Li2 O1 -135.5(7) . . . . ?
Li4 Li1 Li2 O1 -150.9(3) . . . . ?
O1 Li1 Li2 N1 18.3(2) . . . . ?
O2 Li1 Li2 N1 -171.3(3) . . . . ?
N7 Li1 Li2 N1 144.7(4) . . . . ?
N8 Li1 Li2 N1 -101.6(3) . . . . ?
Li3 Li1 Li2 N1 176.4(2) . . . . ?
P4 Li1 Li2 N1 -117.2(6) . . . . ?
Li4 Li1 Li2 N1 -132.6(2) . . . . ?
O1 Li1 Li2 O2 -170.4(3) . . . . ?
N7 Li1 Li2 O2 -44.0(4) . . . . ?
N8 Li1 Li2 O2 69.6(2) . . . . ?
Li3 Li1 Li2 O2 -12.36(16) . . . . ?
P4 Li1 Li2 O2 54.0(6) . . . . ?
Li4 Li1 Li2 O2 38.69(14) . . . . ?
O1 Li1 Li2 P1 -4.78(12) . . . . ?
O2 Li1 Li2 P1 165.7(2) . . . . ?
N7 Li1 Li2 P1 121.6(5) . . . . ?
N8 Li1 Li2 P1 -124.7(2) . . . . ?
Li3 Li1 Li2 P1 153.3(2) . . . . ?
P4 Li1 Li2 P1 -140.3(6) . . . . ?
Li4 Li1 Li2 P1 -155.65(19) . . . . ?
O1 Li1 Li2 P2 -175.7(3) . . . . ?
O2 Li1 Li2 P2 -5.27(10) . . . . ?
N7 Li1 Li2 P2 -49.3(5) . . . . ?
N8 Li1 Li2 P2 64.4(2) . . . . ?
Li3 Li1 Li2 P2 -17.6(2) . . . . ?
P4 Li1 Li2 P2 48.8(7) . . . . ?
Li4 Li1 Li2 P2 33.42(15) . . . . ?
O1 Li1 Li2 Li8 -19.5(3) . . . . ?
O2 Li1 Li2 Li8 151.0(3) . . . . ?
N7 Li1 Li2 Li8 107.0(5) . . . . ?
N8 Li1 Li2 Li8 -139.4(3) . . . . ?
Li3 Li1 Li2 Li8 138.6(3) . . . . ?
P4 Li1 Li2 Li8 -155.0(5) . . . . ?
Li4 Li1 Li2 Li8 -170.3(3) . . . . ?
O1 Li1 Li3 O3 125.9(4) . . . . ?
O2 Li1 Li3 O3 80.2(2) . . . . ?
N7 Li1 Li3 O3 -104.8(3) . . . . ?
N8 Li1 Li3 O3 -28.7(2) . . . . ?
P4 Li1 Li3 O3 -67.0(2) . . . . ?
Li4 Li1 Li3 O3 21.7(2) . . . . ?
Li2 Li1 Li3 O3 94.3(3) . . . . ?
O1 Li1 Li3 O2 45.6(4) . . . . ?
N7 Li1 Li3 O2 175.0(3) . . . . ?
N8 Li1 Li3 O2 -108.92(19) . . . . ?
P4 Li1 Li3 O2 -147.23(19) . . . . ?
Li4 Li1 Li3 O2 -58.55(17) . . . . ?
Li2 Li1 Li3 O2 14.10(19) . . . . ?
O1 Li1 Li3 N7 -129.3(5) . . . . ?
O2 Li1 Li3 N7 -175.0(3) . . . . ?
N8 Li1 Li3 N7 76.12(16) . . . . ?
P4 Li1 Li3 N7 37.81(10) . . . . ?
Li4 Li1 Li3 N7 126.5(2) . . . . ?
Li2 Li1 Li3 N7 -160.9(3) . . . . ?
O1 Li1 Li3 Li4 104.2(5) . . . . ?
O2 Li1 Li3 Li4 58.55(17) . . . . ?
N7 Li1 Li3 Li4 -126.5(2) . . . . ?
N8 Li1 Li3 Li4 -50.37(15) . . . . ?
P4 Li1 Li3 Li4 -88.68(16) . . . . ?
Li2 Li1 Li3 Li4 72.6(2) . . . . ?
O1 Li1 Li3 P4 -167.1(5) . . . . ?
O2 Li1 Li3 P4 147.23(19) . . . . ?
N7 Li1 Li3 P4 -37.81(10) . . . . ?
N8 Li1 Li3 P4 38.30(8) . . . . ?
Li4 Li1 Li3 P4 88.68(16) . . . . ?
Li2 Li1 Li3 P4 161.3(2) . . . . ?
O1 Li1 Li3 Li5 156.0(4) . . . . ?
O2 Li1 Li3 Li5 110.34(19) . . . . ?
N7 Li1 Li3 Li5 -74.70(17) . . . . ?
N8 Li1 Li3 Li5 1.41(15) . . . . ?
P4 Li1 Li3 Li5 -36.89(12) . . . . ?
Li4 Li1 Li3 Li5 51.79(16) . . . . ?
Li2 Li1 Li3 Li5 124.4(2) . . . . ?
O1 Li1 Li3 P2 47.2(5) . . . . ?
O2 Li1 Li3 P2 1.55(9) . . . . ?
N7 Li1 Li3 P2 176.51(19) . . . . ?
N8 Li1 Li3 P2 -107.37(13) . . . . ?
P4 Li1 Li3 P2 -145.67(13) . . . . ?
Li4 Li1 Li3 P2 -57.00(13) . . . . ?
Li2 Li1 Li3 P2 15.65(18) . . . . ?
O1 Li1 Li3 Li6 87.5(5) . . . . ?
O2 Li1 Li3 Li6 41.89(19) . . . . ?
N7 Li1 Li3 Li6 -143.1(2) . . . . ?
N8 Li1 Li3 Li6 -67.0(2) . . . . ?
P4 Li1 Li3 Li6 -105.33(19) . . . . ?
Li4 Li1 Li3 Li6 -16.66(19) . . . . ?
Li2 Li1 Li3 Li6 56.0(3) . . . . ?
O3 Li3 Li4 O2 145.5(2) . . . . ?
N7 Li3 Li4 O2 -97.1(2) . . . . ?
Li1 Li3 Li4 O2 -57.22(16) . . . . ?
P4 Li3 Li4 O2 -118.51(16) . . . . ?
Li5 Li3 Li4 O2 -167.7(2) . . . . ?
P2 Li3 Li4 O2 31.94(9) . . . . ?
Li6 Li3 Li4 O2 103.69(19) . . . . ?
O3 Li3 Li4 N4 84.61(19) . . . . ?
O2 Li3 Li4 N4 -60.86(17) . . . . ?
N7 Li3 Li4 N4 -157.96(19) . . . . ?
Li1 Li3 Li4 N4 -118.1(2) . . . . ?
P4 Li3 Li4 N4 -179.36(19) . . . . ?
Li5 Li3 Li4 N4 131.4(2) . . . . ?
P2 Li3 Li4 N4 -28.91(11) . . . . ?
Li6 Li3 Li4 N4 42.83(16) . . . . ?
O3 Li3 Li4 N8 -102.33(18) . . . . ?
O2 Li3 Li4 N8 112.20(19) . . . . ?
N7 Li3 Li4 N8 15.10(19) . . . . ?
Li1 Li3 Li4 N8 54.99(16) . . . . ?
P4 Li3 Li4 N8 -6.30(11) . . . . ?
Li5 Li3 Li4 N8 -55.52(14) . . . . ?
P2 Li3 Li4 N8 144.15(19) . . . . ?
Li6 Li3 Li4 N8 -144.1(2) . . . . ?
O2 Li3 Li4 O3 -145.5(2) . . . . ?
N7 Li3 Li4 O3 117.4(2) . . . . ?
Li1 Li3 Li4 O3 157.3(2) . . . . ?
P4 Li3 Li4 O3 96.02(15) . . . . ?
Li5 Li3 Li4 O3 46.81(14) . . . . ?
P2 Li3 Li4 O3 -113.53(16) . . . . ?
Li6 Li3 Li4 O3 -41.78(15) . . . . ?
O3 Li3 Li4 P2 113.53(16) . . . . ?
O2 Li3 Li4 P2 -31.94(9) . . . . ?
N7 Li3 Li4 P2 -129.05(18) . . . . ?
Li1 Li3 Li4 P2 -89.16(16) . . . . ?
P4 Li3 Li4 P2 -150.45(13) . . . . ?
Li5 Li3 Li4 P2 160.34(17) . . . . ?
Li6 Li3 Li4 P2 71.75(14) . . . . ?
O3 Li3 Li4 Li6 41.78(15) . . . . ?
O2 Li3 Li4 Li6 -103.69(19) . . . . ?
N7 Li3 Li4 Li6 159.2(2) . . . . ?
Li1 Li3 Li4 Li6 -160.9(2) . . . . ?
P4 Li3 Li4 Li6 137.80(16) . . . . ?
Li5 Li3 Li4 Li6 88.59(18) . . . . ?
P2 Li3 Li4 Li6 -71.75(14) . . . . ?
O3 Li3 Li4 Li5 -46.81(14) . . . . ?
O2 Li3 Li4 Li5 167.7(2) . . . . ?
N7 Li3 Li4 Li5 70.61(19) . . . . ?
Li1 Li3 Li4 Li5 110.50(19) . . . . ?
P4 Li3 Li4 Li5 49.21(12) . . . . ?
P2 Li3 Li4 Li5 -160.34(17) . . . . ?
Li6 Li3 Li4 Li5 -88.59(18) . . . . ?
O3 Li3 Li4 Li1 -157.3(2) . . . . ?
O2 Li3 Li4 Li1 57.22(16) . . . . ?
N7 Li3 Li4 Li1 -39.89(17) . . . . ?
P4 Li3 Li4 Li1 -61.29(13) . . . . ?
Li5 Li3 Li4 Li1 -110.50(19) . . . . ?
P2 Li3 Li4 Li1 89.16(16) . . . . ?
Li6 Li3 Li4 Li1 160.9(2) . . . . ?
O1 Li1 Li4 O2 -75.6(3) . . . . ?
N7 Li1 Li4 O2 102.7(2) . . . . ?
N8 Li1 Li4 O2 165.0(2) . . . . ?
Li3 Li1 Li4 O2 64.45(18) . . . . ?
P4 Li1 Li4 O2 136.3(2) . . . . ?
Li2 Li1 Li4 O2 -48.79(18) . . . . ?
O1 Li1 Li4 N4 -53.3(4) . . . . ?
O2 Li1 Li4 N4 22.3(2) . . . . ?
N7 Li1 Li4 N4 125.0(2) . . . . ?
N8 Li1 Li4 N4 -172.7(3) . . . . ?
Li3 Li1 Li4 N4 86.8(3) . . . . ?
P4 Li1 Li4 N4 158.6(2) . . . . ?
Li2 Li1 Li4 N4 -26.5(3) . . . . ?
O1 Li1 Li4 N8 119.4(3) . . . . ?
O2 Li1 Li4 N8 -165.0(2) . . . . ?
N7 Li1 Li4 N8 -62.27(16) . . . . ?
Li3 Li1 Li4 N8 -100.5(2) . . . . ?
P4 Li1 Li4 N8 -28.72(10) . . . . ?
Li2 Li1 Li4 N8 146.2(2) . . . . ?
O1 Li1 Li4 O3 -158.2(3) . . . . ?
O2 Li1 Li4 O3 -82.6(2) . . . . ?
N7 Li1 Li4 O3 20.1(2) . . . . ?
N8 Li1 Li4 O3 82.4(2) . . . . ?
Li3 Li1 Li4 O3 -18.13(18) . . . . ?
P4 Li1 Li4 O3 53.68(18) . . . . ?
Li2 Li1 Li4 O3 -131.4(2) . . . . ?
O1 Li1 Li4 Li3 -140.1(3) . . . . ?
O2 Li1 Li4 Li3 -64.45(18) . . . . ?
N7 Li1 Li4 Li3 38.26(17) . . . . ?
N8 Li1 Li4 Li3 100.5(2) . . . . ?
P4 Li1 Li4 Li3 71.80(15) . . . . ?
Li2 Li1 Li4 Li3 -113.2(2) . . . . ?
O1 Li1 Li4 P2 -61.8(3) . . . . ?
O2 Li1 Li4 P2 13.84(10) . . . . ?
N7 Li1 Li4 P2 116.55(17) . . . . ?
N8 Li1 Li4 P2 178.8(2) . . . . ?
Li3 Li1 Li4 P2 78.29(16) . . . . ?
P4 Li1 Li4 P2 150.09(14) . . . . ?
Li2 Li1 Li4 P2 -34.96(16) . . . . ?
O1 Li1 Li4 Li6 -112.0(4) . . . . ?
O2 Li1 Li4 Li6 -36.4(3) . . . . ?
N7 Li1 Li4 Li6 66.3(3) . . . . ?
N8 Li1 Li4 Li6 128.6(4) . . . . ?
Li3 Li1 Li4 Li6 28.0(3) . . . . ?
P4 Li1 Li4 Li6 99.9(3) . . . . ?
Li2 Li1 Li4 Li6 -85.2(3) . . . . ?
O1 Li1 Li4 Li5 154.8(3) . . . . ?
O2 Li1 Li4 Li5 -129.6(2) . . . . ?
N7 Li1 Li4 Li5 -26.9(2) . . . . ?
N8 Li1 Li4 Li5 35.36(16) . . . . ?
Li3 Li1 Li4 Li5 -65.2(2) . . . . ?
P4 Li1 Li4 Li5 6.64(16) . . . . ?
Li2 Li1 Li4 Li5 -178.4(2) . . . . ?
O2 Li4 Li5 O4 -41.8(4) . . . . ?
N4 Li4 Li5 O4 -144.8(3) . . . . ?
N8 Li4 Li5 O4 37.4(2) . . . . ?
O3 Li4 Li5 O4 -104.2(3) . . . . ?
Li3 Li4 Li5 O4 -53.5(3) . . . . ?
P2 Li4 Li5 O4 -87.1(4) . . . . ?
Li6 Li4 Li5 O4 -135.0(3) . . . . ?
Li1 Li4 Li5 O4 1.6(3) . . . . ?
O2 Li4 Li5 O3 62.4(3) . . . . ?
N4 Li4 Li5 O3 -40.6(3) . . . . ?
N8 Li4 Li5 O3 141.5(2) . . . . ?
Li3 Li4 Li5 O3 50.66(16) . . . . ?
P2 Li4 Li5 O3 17.1(3) . . . . ?
Li6 Li4 Li5 O3 -30.84(16) . . . . ?
Li1 Li4 Li5 O3 105.8(2) . . . . ?
O2 Li4 Li5 N6 87.9(3) . . . . ?
N4 Li4 Li5 N6 -15.0(5) . . . . ?
N8 Li4 Li5 N6 167.1(3) . . . . ?
O3 Li4 Li5 N6 25.5(2) . . . . ?
Li3 Li4 Li5 N6 76.2(3) . . . . ?
P2 Li4 Li5 N6 42.6(5) . . . . ?
Li6 Li4 Li5 N6 -5.3(3) . . . . ?
Li1 Li4 Li5 N6 131.3(3) . . . . ?
O2 Li4 Li5 N8 -79.2(3) . . . . ?
N4 Li4 Li5 N8 177.9(3) . . . . ?
O3 Li4 Li5 N8 -141.5(2) . . . . ?
Li3 Li4 Li5 N8 -90.89(18) . . . . ?
P2 Li4 Li5 N8 -124.5(3) . . . . ?
Li6 Li4 Li5 N8 -172.4(2) . . . . ?
Li1 Li4 Li5 N8 -35.79(16) . . . . ?
O2 Li4 Li5 P4 -50.5(3) . . . . ?
N4 Li4 Li5 P4 -153.5(3) . . . . ?
N8 Li4 Li5 P4 28.62(11) . . . . ?
O3 Li4 Li5 P4 -112.92(19) . . . . ?
Li3 Li4 Li5 P4 -62.26(15) . . . . ?
P2 Li4 Li5 P4 -95.9(3) . . . . ?
Li6 Li4 Li5 P4 -143.77(18) . . . . ?
Li1 Li4 Li5 P4 -7.17(18) . . . . ?
O2 Li4 Li5 Li7 12.9(5) . . . . ?
N4 Li4 Li5 Li7 -90.1(5) . . . . ?
N8 Li4 Li5 Li7 92.1(4) . . . . ?
O3 Li4 Li5 Li7 -49.5(4) . . . . ?
Li3 Li4 Li5 Li7 1.2(4) . . . . ?
P2 Li4 Li5 Li7 -32.4(6) . . . . ?
Li6 Li4 Li5 Li7 -80.3(4) . . . . ?
Li1 Li4 Li5 Li7 56.3(4) . . . . ?
O2 Li4 Li5 P3 77.2(3) . . . . ?
N4 Li4 Li5 P3 -25.7(3) . . . . ?
N8 Li4 Li5 P3 156.4(2) . . . . ?
O3 Li4 Li5 P3 14.85(9) . . . . ?
Li3 Li4 Li5 P3 65.51(16) . . . . ?
P2 Li4 Li5 P3 31.9(4) . . . . ?
Li6 Li4 Li5 P3 -15.99(17) . . . . ?
Li1 Li4 Li5 P3 120.61(18) . . . . ?
O2 Li4 Li5 Li3 11.7(2) . . . . ?
N4 Li4 Li5 Li3 -91.2(3) . . . . ?
N8 Li4 Li5 Li3 90.89(18) . . . . ?
O3 Li4 Li5 Li3 -50.66(16) . . . . ?
P2 Li4 Li5 Li3 -33.6(3) . . . . ?
Li6 Li4 Li5 Li3 -81.50(19) . . . . ?
Li1 Li4 Li5 Li3 55.10(17) . . . . ?
O3 Li3 Li5 O4 -148.2(3) . . . . ?
O2 Li3 Li5 O4 124.9(2) . . . . ?
N7 Li3 Li5 O4 25.78(17) . . . . ?
Li4 Li3 Li5 O4 134.9(2) . . . . ?
Li1 Li3 Li5 O4 76.2(2) . . . . ?
P4 Li3 Li5 O4 33.27(10) . . . . ?
P2 Li3 Li5 O4 151.63(17) . . . . ?
Li6 Li3 Li5 O4 -167.5(2) . . . . ?
O2 Li3 Li5 O3 -86.9(2) . . . . ?
N7 Li3 Li5 O3 174.0(3) . . . . ?
Li4 Li3 Li5 O3 -76.9(2) . . . . ?
Li1 Li3 Li5 O3 -135.6(2) . . . . ?
P4 Li3 Li5 O3 -178.5(3) . . . . ?
P2 Li3 Li5 O3 -60.17(18) . . . . ?
Li6 Li3 Li5 O3 -19.32(15) . . . . ?
O3 Li3 Li5 N6 -49.45(19) . . . . ?
O2 Li3 Li5 N6 -136.3(2) . . . . ?
N7 Li3 Li5 N6 124.5(2) . . . . ?
Li4 Li3 Li5 N6 -126.4(2) . . . . ?
Li1 Li3 Li5 N6 175.0(2) . . . . ?
P4 Li3 Li5 N6 132.0(2) . . . . ?
P2 Li3 Li5 N6 -109.63(19) . . . . ?
Li6 Li3 Li5 N6 -68.77(19) . . . . ?
O3 Li3 Li5 N8 134.1(2) . . . . ?
O2 Li3 Li5 N8 47.16(18) . . . . ?
N7 Li3 Li5 N8 -51.96(15) . . . . ?
Li4 Li3 Li5 N8 57.12(16) . . . . ?
Li1 Li3 Li5 N8 -1.53(16) . . . . ?
P4 Li3 Li5 N8 -44.48(9) . . . . ?
P2 Li3 Li5 N8 73.89(15) . . . . ?
Li6 Li3 Li5 N8 114.74(17) . . . . ?
O3 Li3 Li5 P4 178.5(3) . . . . ?
O2 Li3 Li5 P4 91.64(18) . . . . ?
N7 Li3 Li5 P4 -7.48(11) . . . . ?
Li4 Li3 Li5 P4 101.60(18) . . . . ?
Li1 Li3 Li5 P4 42.95(15) . . . . ?
P2 Li3 Li5 P4 118.37(15) . . . . ?
Li6 Li3 Li5 P4 159.22(17) . . . . ?
O3 Li3 Li5 Li7 -102.4(2) . . . . ?
O2 Li3 Li5 Li7 170.7(2) . . . . ?
N7 Li3 Li5 Li7 71.6(2) . . . . ?
Li4 Li3 Li5 Li7 -179.3(2) . . . . ?
Li1 Li3 Li5 Li7 122.0(2) . . . . ?
P4 Li3 Li5 Li7 79.09(17) . . . . ?
P2 Li3 Li5 Li7 -162.54(17) . . . . ?
Li6 Li3 Li5 Li7 -121.7(2) . . . . ?
O3 Li3 Li5 P3 -28.19(12) . . . . ?
O2 Li3 Li5 P3 -115.08(18) . . . . ?
N7 Li3 Li5 P3 145.79(18) . . . . ?
Li4 Li3 Li5 P3 -105.13(18) . . . . ?
Li1 Li3 Li5 P3 -163.78(18) . . . . ?
P4 Li3 Li5 P3 153.27(18) . . . . ?
P2 Li3 Li5 P3 -88.36(14) . . . . ?
Li6 Li3 Li5 P3 -47.51(11) . . . . ?
O3 Li3 Li5 Li4 76.9(2) . . . . ?
O2 Li3 Li5 Li4 -9.95(17) . . . . ?
N7 Li3 Li5 Li4 -109.1(2) . . . . ?
Li1 Li3 Li5 Li4 -58.65(18) . . . . ?
P4 Li3 Li5 Li4 -101.60(18) . . . . ?
P2 Li3 Li5 Li4 16.77(15) . . . . ?
Li6 Li3 Li5 Li4 57.62(16) . . . . ?
O2 Li4 Li6 N5 -124.7(3) . . . . ?
N4 Li4 Li6 N5 169.8(4) . . . . ?
N8 Li4 Li6 N5 -10.2(5) . . . . ?
O3 Li4 Li6 N5 -30.6(2) . . . . ?
Li3 Li4 Li6 N5 -74.3(3) . . . . ?
P2 Li4 Li6 N5 -152.8(3) . . . . ?
Li5 Li4 Li6 N5 -0.5(3) . . . . ?
Li1 Li4 Li6 N5 -98.7(4) . . . . ?
O2 Li4 Li6 N4 65.51(19) . . . . ?
N8 Li4 Li6 N4 -180.0(4) . . . . ?
O3 Li4 Li6 N4 159.6(3) . . . . ?
Li3 Li4 Li6 N4 115.9(2) . . . . ?
P2 Li4 Li6 N4 37.43(11) . . . . ?
Li5 Li4 Li6 N4 -170.3(2) . . . . ?
Li1 Li4 Li6 N4 91.5(3) . . . . ?
O2 Li4 Li6 O3 -94.1(2) . . . . ?
N4 Li4 Li6 O3 -159.6(3) . . . . ?
N8 Li4 Li6 O3 20.4(3) . . . . ?
Li3 Li4 Li6 O3 -43.71(16) . . . . ?
P2 Li4 Li6 O3 -122.16(18) . . . . ?
Li5 Li4 Li6 O3 30.08(16) . . . . ?
Li1 Li4 Li6 O3 -68.1(3) . . . . ?
O2 Li4 Li6 P3 -108.10(19) . . . . ?
N4 Li4 Li6 P3 -173.6(2) . . . . ?
N8 Li4 Li6 P3 6.4(4) . . . . ?
O3 Li4 Li6 P3 -14.02(10) . . . . ?
Li3 Li4 Li6 P3 -57.74(17) . . . . ?
P2 Li4 Li6 P3 -136.18(16) . . . . ?
Li5 Li4 Li6 P3 16.06(17) . . . . ?
Li1 Li4 Li6 P3 -82.1(3) . . . . ?
O2 Li4 Li6 P2 28.08(11) . . . . ?
N4 Li4 Li6 P2 -37.43(11) . . . . ?
N8 Li4 Li6 P2 142.6(4) . . . . ?
O3 Li4 Li6 P2 122.16(19) . . . . ?
Li3 Li4 Li6 P2 78.44(15) . . . . ?
Li5 Li4 Li6 P2 152.24(19) . . . . ?
Li1 Li4 Li6 P2 54.1(3) . . . . ?
O2 Li4 Li6 Li3 -50.36(16) . . . . ?
N4 Li4 Li6 Li3 -115.9(2) . . . . ?
N8 Li4 Li6 Li3 64.1(3) . . . . ?
O3 Li4 Li6 Li3 43.71(16) . . . . ?
P2 Li4 Li6 Li3 -78.44(15) . . . . ?
Li5 Li4 Li6 Li3 73.80(18) . . . . ?
Li1 Li4 Li6 Li3 -24.4(3) . . . . ?
O3 Li3 Li6 N5 40.7(2) . . . . ?
O2 Li3 Li6 N5 176.9(2) . . . . ?
N7 Li3 Li6 N5 86.6(4) . . . . ?
Li4 Li3 Li6 N5 125.9(3) . . . . ?
Li1 Li3 Li6 N5 145.1(2) . . . . ?
P4 Li3 Li6 N5 79.6(2) . . . . ?
Li5 Li3 Li6 N5 62.4(2) . . . . ?
P2 Li3 Li6 N5 -165.8(2) . . . . ?
O3 Li3 Li6 N4 -131.3(3) . . . . ?
O2 Li3 Li6 N4 4.94(17) . . . . ?
N7 Li3 Li6 N4 -85.4(4) . . . . ?
Li4 Li3 Li6 N4 -46.11(19) . . . . ?
Li1 Li3 Li6 N4 -26.8(3) . . . . ?
P4 Li3 Li6 N4 -92.4(2) . . . . ?
Li5 Li3 Li6 N4 -109.5(2) . . . . ?
P2 Li3 Li6 N4 22.19(11) . . . . ?
O2 Li3 Li6 O3 136.2(3) . . . . ?
N7 Li3 Li6 O3 45.9(4) . . . . ?
Li4 Li3 Li6 O3 85.2(2) . . . . ?
Li1 Li3 Li6 O3 104.4(3) . . . . ?
P4 Li3 Li6 O3 38.9(2) . . . . ?
Li5 Li3 Li6 O3 21.73(17) . . . . ?
P2 Li3 Li6 O3 153.5(3) . . . . ?
O3 Li3 Li6 P3 27.76(14) . . . . ?
O2 Li3 Li6 P3 163.97(19) . . . . ?
N7 Li3 Li6 P3 73.7(4) . . . . ?
Li4 Li3 Li6 P3 112.9(2) . . . . ?
Li1 Li3 Li6 P3 132.2(2) . . . . ?
P4 Li3 Li6 P3 66.66(16) . . . . ?
Li5 Li3 Li6 P3 49.50(13) . . . . ?
P2 Li3 Li6 P3 -178.78(17) . . . . ?
O3 Li3 Li6 Li4 -85.2(2) . . . . ?
O2 Li3 Li6 Li4 51.05(17) . . . . ?
N7 Li3 Li6 Li4 -39.3(4) . . . . ?
Li1 Li3 Li6 Li4 19.3(2) . . . . ?
P4 Li3 Li6 Li4 -46.26(19) . . . . ?
Li5 Li3 Li6 Li4 -63.42(19) . . . . ?
P2 Li3 Li6 Li4 68.30(17) . . . . ?
O3 Li3 Li6 P2 -153.5(3) . . . . ?
O2 Li3 Li6 P2 -17.25(9) . . . . ?
N7 Li3 Li6 P2 -107.6(4) . . . . ?
Li4 Li3 Li6 P2 -68.30(17) . . . . ?
Li1 Li3 Li6 P2 -49.03(19) . . . . ?
P4 Li3 Li6 P2 -114.56(16) . . . . ?
Li5 Li3 Li6 P2 -131.72(16) . . . . ?
O3 Li5 Li7 O4 -117.0(3) . . . . ?
N6 Li5 Li7 O4 178.4(3) . . . . ?
N8 Li5 Li7 O4 -13.5(3) . . . . ?
P4 Li5 Li7 O4 -16.09(14) . . . . ?
P3 Li5 Li7 O4 -146.8(2) . . . . ?
Li4 Li5 Li7 O4 -79.1(4) . . . . ?
Li3 Li5 Li7 O4 -78.2(2) . . . . ?
O4 Li5 Li7 O5' -72.6(7) . . . . ?
O3 Li5 Li7 O5' 170.4(6) . . . . ?
N6 Li5 Li7 O5' 105.7(7) . . . . ?
N8 Li5 Li7 O5' -86.1(7) . . . . ?
P4 Li5 Li7 O5' -88.7(7) . . . . ?
P3 Li5 Li7 O5' 140.6(7) . . . . ?
Li4 Li5 Li7 O5' -151.8(6) . . . . ?
Li3 Li5 Li7 O5' -150.8(7) . . . . ?
O4 Li5 Li7 O5 -24.3(14) . . . . ?
O3 Li5 Li7 O5 -141.3(14) . . . . ?
N6 Li5 Li7 O5 154.1(15) . . . . ?
N8 Li5 Li7 O5 -37.8(16) . . . . ?
P4 Li5 Li7 O5 -40.4(15) . . . . ?
P3 Li5 Li7 O5 -171.1(15) . . . . ?
Li4 Li5 Li7 O5 -103.4(15) . . . . ?
Li3 Li5 Li7 O5 -102.5(15) . . . . ?
O4 Li5 Li7 N6 -178.4(3) . . . . ?
O3 Li5 Li7 N6 64.7(2) . . . . ?
N8 Li5 Li7 N6 168.1(3) . . . . ?
P4 Li5 Li7 N6 165.5(2) . . . . ?
P3 Li5 Li7 N6 34.87(12) . . . . ?
Li4 Li5 Li7 N6 102.5(4) . . . . ?
Li3 Li5 Li7 N6 103.4(2) . . . . ?
N3 Li2 Li8 O6 -21.6(5) . . . . ?
O1 Li2 Li8 O6 173.4(4) . . . . ?
N1 Li2 Li8 O6 111.9(5) . . . . ?
O2 Li2 Li8 O6 -112.2(6) . . . . ?
P1 Li2 Li8 O6 167.2(5) . . . . ?
P2 Li2 Li8 O6 -38.2(7) . . . . ?
Li1 Li2 Li8 O6 -173.8(4) . . . . ?
N3 Li2 Li8 N2 127.4(3) . . . . ?
O1 Li2 Li8 N2 -37.6(2) . . . . ?
N1 Li2 Li8 N2 -99.2(2) . . . . ?
O2 Li2 Li8 N2 36.8(6) . . . . ?
P1 Li2 Li8 N2 -43.83(13) . . . . ?
P2 Li2 Li8 N2 110.7(4) . . . . ?
Li1 Li2 Li8 N2 -24.8(3) . . . . ?
N3 Li2 Li8 N1 -133.4(3) . . . . ?
O1 Li2 Li8 N1 61.5(2) . . . . ?
O2 Li2 Li8 N1 135.9(6) . . . . ?
P1 Li2 Li8 N1 55.32(16) . . . . ?
P2 Li2 Li8 N1 -150.1(5) . . . . ?
Li1 Li2 Li8 N1 74.3(3) . . . . ?
N3 Li2 Li8 P1 171.2(3) . . . . ?
O1 Li2 Li8 P1 6.22(12) . . . . ?
N1 Li2 Li8 P1 -55.32(16) . . . . ?
O2 Li2 Li8 P1 80.6(6) . . . . ?
P2 Li2 Li8 P1 154.6(5) . . . . ?
Li1 Li2 Li8 P1 19.0(2) . . . . ?
N3 Li2 P1 O1 143.7(11) . . . . ?
N1 Li2 P1 O1 -139.58(19) . . . . ?
O2 Li2 P1 O1 17.09(19) . . . . ?
P2 Li2 P1 O1 28.6(5) . . . . ?
Li1 Li2 P1 O1 5.11(13) . . . . ?
Li8 Li2 P1 O1 169.97(19) . . . . ?
N3 Li2 P1 N2 23.1(10) . . . . ?
O1 Li2 P1 N2 -120.65(15) . . . . ?
N1 Li2 P1 N2 99.77(14) . . . . ?
O2 Li2 P1 N2 -103.6(3) . . . . ?
P2 Li2 P1 N2 -92.1(6) . . . . ?
Li1 Li2 P1 N2 -115.54(16) . . . . ?
Li8 Li2 P1 N2 49.33(15) . . . . ?
N3 Li2 P1 N1 -76.7(10) . . . . ?
O1 Li2 P1 N1 139.58(19) . . . . ?
O2 Li2 P1 N1 156.7(3) . . . . ?
P2 Li2 P1 N1 168.2(7) . . . . ?
Li1 Li2 P1 N1 144.7(2) . . . . ?
Li8 Li2 P1 N1 -50.44(16) . . . . ?
N3 Li2 P1 C9 -171.7(7) . . . . ?
O1 Li2 P1 C9 44.6(5) . . . . ?
N1 Li2 P1 C9 -95.0(4) . . . . ?
O2 Li2 P1 C9 61.7(6) . . . . ?
P2 Li2 P1 C9 73.2(8) . . . . ?
Li1 Li2 P1 C9 49.7(5) . . . . ?
Li8 Li2 P1 C9 -145.5(4) . . . . ?
N3 Li2 P1 Li8 -26.2(10) . . . . ?
O1 Li2 P1 Li8 -169.97(19) . . . . ?
N1 Li2 P1 Li8 50.44(16) . . . . ?
O2 Li2 P1 Li8 -152.9(3) . . . . ?
P2 Li2 P1 Li8 -141.4(6) . . . . ?
Li1 Li2 P1 Li8 -164.9(2) . . . . ?
O6 Li8 P1 O1 -143.7(13) . . . . ?
N2 Li8 P1 O1 87.1(2) . . . . ?
N1 Li8 P1 O1 -79.1(2) . . . . ?
Li2 Li8 P1 O1 -12.4(2) . . . . ?
O6 Li8 P1 N2 129.1(15) . . . . ?
N1 Li8 P1 N2 -166.2(2) . . . . ?
Li2 Li8 P1 N2 -99.5(2) . . . . ?
O6 Li8 P1 N1 -64.7(14) . . . . ?
N2 Li8 P1 N1 166.2(2) . . . . ?
Li2 Li8 P1 N1 66.64(19) . . . . ?
O6 Li8 P1 C9 34.1(15) . . . . ?
N2 Li8 P1 C9 -95.02(19) . . . . ?
N1 Li8 P1 C9 98.78(18) . . . . ?
Li2 Li8 P1 C9 165.43(18) . . . . ?
O6 Li8 P1 Li2 -131.3(14) . . . . ?
N2 Li8 P1 Li2 99.5(2) . . . . ?
N1 Li8 P1 Li2 -66.64(19) . . . . ?
N2 P1 O1 Li1 14.6(12) . . . . ?
N1 P1 O1 Li1 -99.2(12) . . . . ?
C9 P1 O1 Li1 137.6(12) . . . . ?
Li2 P1 O1 Li1 -59.2(12) . . . . ?
Li8 P1 O1 Li1 -44.4(13) . . . . ?
N2 P1 O1 Li2 73.8(2) . . . . ?
N1 P1 O1 Li2 -39.9(2) . . . . ?
C9 P1 O1 Li2 -163.22(19) . . . . ?
Li8 P1 O1 Li2 14.8(3) . . . . ?
O2 Li1 O1 P1 50.3(13) . . . . ?
N7 Li1 O1 P1 -81.0(13) . . . . ?
N8 Li1 O1 P1 161.4(10) . . . . ?
Li3 Li1 O1 P1 16.2(16) . . . . ?
P4 Li1 O1 P1 -143.5(10) . . . . ?
Li4 Li1 O1 P1 96.2(12) . . . . ?
Li2 Li1 O1 P1 58.8(12) . . . . ?
O2 Li1 O1 Li2 -8.5(3) . . . . ?
N7 Li1 O1 Li2 -139.9(4) . . . . ?
N8 Li1 O1 Li2 102.6(3) . . . . ?
Li3 Li1 O1 Li2 -42.6(5) . . . . ?
P4 Li1 O1 Li2 157.6(4) . . . . ?
Li4 Li1 O1 Li2 37.4(3) . . . . ?
N3 Li2 O1 P1 -154.3(7) . . . . ?
N1 Li2 O1 P1 25.46(12) . . . . ?
O2 Li2 O1 P1 -165.69(16) . . . . ?
P2 Li2 O1 P1 -167.5(3) . . . . ?
Li1 Li2 O1 P1 -172.41(19) . . . . ?
Li8 Li2 O1 P1 -7.67(15) . . . . ?
N3 Li2 O1 Li1 18.1(8) . . . . ?
N1 Li2 O1 Li1 -162.1(2) . . . . ?
O2 Li2 O1 Li1 6.7(2) . . . . ?
P1 Li2 O1 Li1 172.41(19) . . . . ?
P2 Li2 O1 Li1 4.9(3) . . . . ?
Li8 Li2 O1 Li1 164.7(2) . . . . ?
O1 P1 N1 C1 -70.2(2) . . . . ?
N2 P1 N1 C1 166.0(2) . . . . ?
C9 P1 N1 C1 48.7(3) . . . . ?
Li2 P1 N1 C1 -105.9(3) . . . . ?
Li8 P1 N1 C1 155.2(3) . . . . ?
O1 P1 N1 Li8 134.50(18) . . . . ?
N2 P1 N1 Li8 10.73(19) . . . . ?
C9 P1 N1 Li8 -106.51(19) . . . . ?
Li2 P1 N1 Li8 98.9(2) . . . . ?
O1 P1 N1 Li2 35.62(17) . . . . ?
N2 P1 N1 Li2 -88.15(17) . . . . ?
C9 P1 N1 Li2 154.61(17) . . . . ?
Li8 P1 N1 Li2 -98.9(2) . . . . ?
O6 Li8 N1 C1 13.9(6) . . . . ?
N2 Li8 N1 C1 -160.6(3) . . . . ?
P1 Li8 N1 C1 -151.8(3) . . . . ?
Li2 Li8 N1 C1 134.5(4) . . . . ?
O6 Li8 N1 P1 165.7(4) . . . . ?
N2 Li8 N1 P1 -8.84(15) . . . . ?
Li2 Li8 N1 P1 -73.75(16) . . . . ?
O6 Li8 N1 Li2 -120.6(4) . . . . ?
N2 Li8 N1 Li2 64.9(2) . . . . ?
P1 Li8 N1 Li2 73.75(16) . . . . ?
N3 Li2 N1 C1 -80.1(4) . . . . ?
O1 Li2 N1 C1 100.0(2) . . . . ?
O2 Li2 N1 C1 72.6(7) . . . . ?
P1 Li2 N1 C1 125.1(2) . . . . ?
P2 Li2 N1 C1 -39.3(9) . . . . ?
Li1 Li2 N1 C1 87.4(3) . . . . ?
Li8 Li2 N1 C1 -147.5(3) . . . . ?
N3 Li2 N1 P1 154.8(4) . . . . ?
O1 Li2 N1 P1 -25.09(12) . . . . ?
O2 Li2 N1 P1 -52.5(6) . . . . ?
P2 Li2 N1 P1 -164.4(8) . . . . ?
Li1 Li2 N1 P1 -37.8(2) . . . . ?
Li8 Li2 N1 P1 87.39(18) . . . . ?
N3 Li2 N1 Li8 67.4(4) . . . . ?
O1 Li2 N1 Li8 -112.5(2) . . . . ?
O2 Li2 N1 Li8 -139.9(6) . . . . ?
P1 Li2 N1 Li8 -87.39(18) . . . . ?
P2 Li2 N1 Li8 108.2(8) . . . . ?
Li1 Li2 N1 Li8 -125.1(3) . . . . ?
O1 P1 N2 C5 46.5(3) . . . . ?
N1 P1 N2 C5 166.8(2) . . . . ?
C9 P1 N2 C5 -74.0(2) . . . . ?
Li2 P1 N2 C5 99.8(3) . . . . ?
Li8 P1 N2 C5 177.6(3) . . . . ?
O1 P1 N2 Li8 -131.13(18) . . . . ?
N1 P1 N2 Li8 -10.79(19) . . . . ?
C9 P1 N2 Li8 108.41(19) . . . . ?
Li2 P1 N2 Li8 -77.8(2) . . . . ?
O6 Li8 N2 C5 19.3(8) . . . . ?
N1 Li8 N2 C5 -167.8(3) . . . . ?
P1 Li8 N2 C5 -176.8(4) . . . . ?
Li2 Li8 N2 C5 -122.0(4) . . . . ?
O6 Li8 N2 P1 -163.9(5) . . . . ?
N1 Li8 N2 P1 8.94(15) . . . . ?
Li2 Li8 N2 P1 54.78(13) . . . . ?
P1 N1 C1 C4 61.6(4) . . . . ?
Li8 N1 C1 C4 -155.3(4) . . . . ?
Li2 N1 C1 C4 -24.9(4) . . . . ?
P1 N1 C1 C2 179.6(2) . . . . ?
Li8 N1 C1 C2 -37.3(4) . . . . ?
Li2 N1 C1 C2 93.1(3) . . . . ?
P1 N1 C1 C3 -64.0(4) . . . . ?
Li8 N1 C1 C3 79.1(4) . . . . ?
Li2 N1 C1 C3 -150.5(3) . . . . ?
P1 N2 C5 C8 47.6(4) . . . . ?
Li8 N2 C5 C8 -136.3(4) . . . . ?
P1 N2 C5 C6 169.5(3) . . . . ?
Li8 N2 C5 C6 -14.5(5) . . . . ?
P1 N2 C5 C7 -73.9(3) . . . . ?
Li8 N2 C5 C7 102.1(4) . . . . ?
O1 P1 C9 C14 13.9(3) . . . . ?
N2 P1 C9 C14 140.6(3) . . . . ?
N1 P1 C9 C14 -108.5(3) . . . . ?
Li2 P1 C9 C14 -23.6(6) . . . . ?
Li8 P1 C9 C14 -164.6(3) . . . . ?
O1 P1 C9 C10 -167.6(2) . . . . ?
N2 P1 C9 C10 -40.9(3) . . . . ?
N1 P1 C9 C10 70.0(3) . . . . ?
Li2 P1 C9 C10 154.9(4) . . . . ?
Li8 P1 C9 C10 13.9(3) . . . . ?
C14 C9 C10 C11 -1.0(5) . . . . ?
P1 C9 C10 C11 -179.6(3) . . . . ?
C9 C10 C11 C12 -0.5(5) . . . . ?
C10 C11 C12 C13 1.8(5) . . . . ?
C11 C12 C13 C14 -1.5(6) . . . . ?
C10 C9 C14 C13 1.3(5) . . . . ?
P1 C9 C14 C13 179.9(3) . . . . ?
C12 C13 C14 C9 0.0(6) . . . . ?
N4 Li4 P2 O2 174.8(2) . . . . ?
N8 Li4 P2 O2 -15.5(2) . . . . ?
O3 Li4 P2 O2 89.44(18) . . . . ?
Li3 Li4 P2 O2 43.90(14) . . . . ?
Li6 Li4 P2 O2 128.9(2) . . . . ?
Li5 Li4 P2 O2 77.0(3) . . . . ?
Li1 Li4 P2 O2 -16.98(13) . . . . ?
O2 Li4 P2 N3 79.08(19) . . . . ?
N4 Li4 P2 N3 -106.13(17) . . . . ?
N8 Li4 P2 N3 63.5(4) . . . . ?
O3 Li4 P2 N3 168.53(13) . . . . ?
Li3 Li4 P2 N3 122.98(17) . . . . ?
Li6 Li4 P2 N3 -152.02(16) . . . . ?
Li5 Li4 P2 N3 156.1(3) . . . . ?
Li1 Li4 P2 N3 62.1(2) . . . . ?
O2 Li4 P2 N4 -174.8(2) . . . . ?
N8 Li4 P2 N4 169.7(4) . . . . ?
O3 Li4 P2 N4 -85.35(17) . . . . ?
Li3 Li4 P2 N4 -130.89(19) . . . . ?
Li6 Li4 P2 N4 -45.89(15) . . . . ?
Li5 Li4 P2 N4 -97.8(3) . . . . ?
Li1 Li4 P2 N4 168.2(2) . . . . ?
O2 Li4 P2 C23 -81.72(16) . . . . ?
N4 Li4 P2 C23 93.07(15) . . . . ?
N8 Li4 P2 C23 -97.3(3) . . . . ?
O3 Li4 P2 C23 7.7(2) . . . . ?
Li3 Li4 P2 C23 -37.82(18) . . . . ?
Li6 Li4 P2 C23 47.18(18) . . . . ?
Li5 Li4 P2 C23 -4.7(4) . . . . ?
Li1 Li4 P2 C23 -98.71(16) . . . . ?
O2 Li4 P2 Li2 52.73(17) . . . . ?
N4 Li4 P2 Li2 -132.48(17) . . . . ?
N8 Li4 P2 Li2 37.2(3) . . . . ?
O3 Li4 P2 Li2 142.17(18) . . . . ?
Li3 Li4 P2 Li2 96.62(18) . . . . ?
Li6 Li4 P2 Li2 -178.38(18) . . . . ?
Li5 Li4 P2 Li2 129.7(3) . . . . ?
Li1 Li4 P2 Li2 35.74(18) . . . . ?
O2 Li4 P2 Li6 -128.9(2) . . . . ?
N4 Li4 P2 Li6 45.89(15) . . . . ?
N8 Li4 P2 Li6 -144.4(4) . . . . ?
O3 Li4 P2 Li6 -39.45(15) . . . . ?
Li3 Li4 P2 Li6 -85.00(18) . . . . ?
Li5 Li4 P2 Li6 -51.9(3) . . . . ?
Li1 Li4 P2 Li6 -145.9(2) . . . . ?
O2 Li4 P2 Li3 -43.90(14) . . . . ?
N4 Li4 P2 Li3 130.89(19) . . . . ?
N8 Li4 P2 Li3 -59.4(3) . . . . ?
O3 Li4 P2 Li3 45.55(14) . . . . ?
Li6 Li4 P2 Li3 85.00(18) . . . . ?
Li5 Li4 P2 Li3 33.1(3) . . . . ?
Li1 Li4 P2 Li3 -60.88(16) . . . . ?
N3 Li2 P2 O2 -166.9(2) . . . . ?
O1 Li2 P2 O2 3.2(2) . . . . ?
N1 Li2 P2 O2 137.1(9) . . . . ?
P1 Li2 P2 O2 -17.0(6) . . . . ?
Li1 Li2 P2 O2 6.49(13) . . . . ?
Li8 Li2 P2 O2 -139.3(5) . . . . ?
O1 Li2 P2 N3 170.0(4) . . . . ?
N1 Li2 P2 N3 -56.1(8) . . . . ?
O2 Li2 P2 N3 166.9(2) . . . . ?
P1 Li2 P2 N3 149.8(7) . . . . ?
Li1 Li2 P2 N3 173.4(3) . . . . ?
Li8 Li2 P2 N3 27.6(3) . . . . ?
N3 Li2 P2 N4 105.44(19) . . . . ?
O1 Li2 P2 N4 -84.5(3) . . . . ?
N1 Li2 P2 N4 49.4(9) . . . . ?
O2 Li2 P2 N4 -87.71(16) . . . . ?
P1 Li2 P2 N4 -104.7(6) . . . . ?
Li1 Li2 P2 N4 -81.21(19) . . . . ?
Li8 Li2 P2 N4 133.0(4) . . . . ?
N3 Li2 P2 C23 -82.8(2) . . . . ?
O1 Li2 P2 C23 87.3(3) . . . . ?
N1 Li2 P2 C23 -138.8(8) . . . . ?
O2 Li2 P2 C23 84.08(17) . . . . ?
P1 Li2 P2 C23 67.0(7) . . . . ?
Li1 Li2 P2 C23 90.58(19) . . . . ?
Li8 Li2 P2 C23 -55.2(5) . . . . ?
N3 Li2 P2 Li4 151.3(2) . . . . ?
O1 Li2 P2 Li4 -38.6(3) . . . . ?
N1 Li2 P2 Li4 95.3(8) . . . . ?
O2 Li2 P2 Li4 -41.82(13) . . . . ?
P1 Li2 P2 Li4 -58.9(6) . . . . ?
Li1 Li2 P2 Li4 -35.33(17) . . . . ?
Li8 Li2 P2 Li4 178.9(4) . . . . ?
N3 Li2 P2 Li6 149.0(2) . . . . ?
O1 Li2 P2 Li6 -41.0(5) . . . . ?
N1 Li2 P2 Li6 92.9(8) . . . . ?
O2 Li2 P2 Li6 -44.2(3) . . . . ?
P1 Li2 P2 Li6 -61.2(8) . . . . ?
Li1 Li2 P2 Li6 -37.7(3) . . . . ?
Li8 Li2 P2 Li6 176.6(3) . . . . ?
N3 Li2 P2 Li3 -159.21(18) . . . . ?
O1 Li2 P2 Li3 10.8(3) . . . . ?
N1 Li2 P2 Li3 144.7(8) . . . . ?
O2 Li2 P2 Li3 7.64(13) . . . . ?
P1 Li2 P2 Li3 -9.4(6) . . . . ?
Li1 Li2 P2 Li3 14.14(17) . . . . ?
Li8 Li2 P2 Li3 -131.6(4) . . . . ?
N5 Li6 P2 O2 60.4(6) . . . . ?
N4 Li6 P2 O2 -110.28(18) . . . . ?
O3 Li6 P2 O2 6.94(17) . . . . ?
P3 Li6 P2 O2 22.6(2) . . . . ?
Li4 Li6 P2 O2 -35.55(15) . . . . ?
Li3 Li6 P2 O2 21.27(12) . . . . ?
N5 Li6 P2 N3 -154.1(5) . . . . ?
N4 Li6 P2 N3 35.2(4) . . . . ?
O3 Li6 P2 N3 152.4(3) . . . . ?
P3 Li6 P2 N3 168.1(2) . . . . ?
Li4 Li6 P2 N3 109.9(3) . . . . ?
Li3 Li6 P2 N3 166.7(3) . . . . ?
N5 Li6 P2 N4 170.7(7) . . . . ?
O3 Li6 P2 N4 117.2(3) . . . . ?
P3 Li6 P2 N4 132.9(3) . . . . ?
Li4 Li6 P2 N4 74.7(2) . . . . ?
Li3 Li6 P2 N4 131.5(2) . . . . ?
N5 Li6 P2 C23 -41.9(6) . . . . ?
N4 Li6 P2 C23 147.4(2) . . . . ?
O3 Li6 P2 C23 -95.38(17) . . . . ?
P3 Li6 P2 C23 -79.7(2) . . . . ?
Li4 Li6 P2 C23 -137.88(16) . . . . ?
Li3 Li6 P2 C23 -81.06(13) . . . . ?
N5 Li6 P2 Li4 96.0(6) . . . . ?
N4 Li6 P2 Li4 -74.7(2) . . . . ?
O3 Li6 P2 Li4 42.50(16) . . . . ?
P3 Li6 P2 Li4 58.2(2) . . . . ?
Li3 Li6 P2 Li4 56.82(16) . . . . ?
N5 Li6 P2 Li2 98.9(7) . . . . ?
N4 Li6 P2 Li2 -71.9(3) . . . . ?
O3 Li6 P2 Li2 45.4(3) . . . . ?
P3 Li6 P2 Li2 61.1(4) . . . . ?
Li4 Li6 P2 Li2 2.9(3) . . . . ?
Li3 Li6 P2 Li2 59.7(3) . . . . ?
N5 Li6 P2 Li3 39.2(6) . . . . ?
N4 Li6 P2 Li3 -131.5(2) . . . . ?
O3 Li6 P2 Li3 -14.32(14) . . . . ?
P3 Li6 P2 Li3 1.37(19) . . . . ?
Li4 Li6 P2 Li3 -56.82(16) . . . . ?
O3 Li3 P2 O2 -123.4(3) . . . . ?
N7 Li3 P2 O2 0.67(16) . . . . ?
Li4 Li3 P2 O2 -73.0(2) . . . . ?
Li1 Li3 P2 O2 -2.77(16) . . . . ?
P4 Li3 P2 O2 -37.96(15) . . . . ?
Li5 Li3 P2 O2 -90.3(2) . . . . ?
Li6 Li3 P2 O2 -138.0(2) . . . . ?
O3 Li3 P2 N3 -157.96(15) . . . . ?
O2 Li3 P2 N3 -34.5(3) . . . . ?
N7 Li3 P2 N3 -33.9(3) . . . . ?
Li4 Li3 P2 N3 -107.6(2) . . . . ?
Li1 Li3 P2 N3 -37.3(2) . . . . ?
P4 Li3 P2 N3 -72.5(2) . . . . ?
Li5 Li3 P2 N3 -124.90(18) . . . . ?
Li6 Li3 P2 N3 -172.51(18) . . . . ?
O3 Li3 P2 N4 -12.42(15) . . . . ?
O2 Li3 P2 N4 111.00(19) . . . . ?
N7 Li3 P2 N4 111.7(2) . . . . ?
Li4 Li3 P2 N4 37.98(16) . . . . ?
Li1 Li3 P2 N4 108.23(15) . . . . ?
P4 Li3 P2 N4 73.04(17) . . . . ?
Li5 Li3 P2 N4 20.65(16) . . . . ?
Li6 Li3 P2 N4 -26.96(13) . . . . ?
O3 Li3 P2 C23 95.50(16) . . . . ?
O2 Li3 P2 C23 -141.1(2) . . . . ?
N7 Li3 P2 C23 -140.4(3) . . . . ?
Li4 Li3 P2 C23 145.90(17) . . . . ?
Li1 Li3 P2 C23 -143.85(16) . . . . ?
P4 Li3 P2 C23 -179.04(19) . . . . ?
Li5 Li3 P2 C23 128.57(17) . . . . ?
Li6 Li3 P2 C23 80.96(14) . . . . ?
O3 Li3 P2 Li4 -50.40(17) . . . . ?
O2 Li3 P2 Li4 73.0(2) . . . . ?
N7 Li3 P2 Li4 73.7(3) . . . . ?
Li1 Li3 P2 Li4 70.25(18) . . . . ?
P4 Li3 P2 Li4 35.06(17) . . . . ?
Li5 Li3 P2 Li4 -17.33(16) . . . . ?
Li6 Li3 P2 Li4 -64.94(17) . . . . ?
O3 Li3 P2 Li2 -136.06(18) . . . . ?
O2 Li3 P2 Li2 -12.6(2) . . . . ?
N7 Li3 P2 Li2 -12.0(3) . . . . ?
Li4 Li3 P2 Li2 -85.66(19) . . . . ?
Li1 Li3 P2 Li2 -15.41(18) . . . . ?
P4 Li3 P2 Li2 -50.6(2) . . . . ?
Li5 Li3 P2 Li2 -102.99(18) . . . . ?
Li6 Li3 P2 Li2 -150.60(16) . . . . ?
O3 Li3 P2 Li6 14.54(14) . . . . ?
O2 Li3 P2 Li6 138.0(2) . . . . ?
N7 Li3 P2 Li6 138.6(3) . . . . ?
Li4 Li3 P2 Li6 64.94(17) . . . . ?
Li1 Li3 P2 Li6 135.19(18) . . . . ?
P4 Li3 P2 Li6 100.01(19) . . . . ?
Li5 Li3 P2 Li6 47.61(16) . . . . ?
N3 P2 O2 Li4 -126.69(17) . . . . ?
N4 P2 O2 Li4 4.34(17) . . . . ?
C23 P2 O2 Li4 115.99(17) . . . . ?
Li2 P2 O2 Li4 -116.8(2) . . . . ?
Li6 P2 O2 Li4 39.95(18) . . . . ?
Li3 P2 O2 Li4 77.4(2) . . . . ?
N3 P2 O2 Li3 155.95(19) . . . . ?
N4 P2 O2 Li3 -73.0(2) . . . . ?
C23 P2 O2 Li3 38.6(2) . . . . ?
Li4 P2 O2 Li3 -77.4(2) . . . . ?
Li2 P2 O2 Li3 165.8(2) . . . . ?
Li6 P2 O2 Li3 -37.4(2) . . . . ?
N3 P2 O2 Li1 -32.9(4) . . . . ?
N4 P2 O2 Li1 98.2(4) . . . . ?
C23 P2 O2 Li1 -150.2(4) . . . . ?
Li4 P2 O2 Li1 93.8(4) . . . . ?
Li2 P2 O2 Li1 -23.0(4) . . . . ?
Li6 P2 O2 Li1 133.8(4) . . . . ?
Li3 P2 O2 Li1 171.2(5) . . . . ?
N3 P2 O2 Li2 -9.89(17) . . . . ?
N4 P2 O2 Li2 121.14(16) . . . . ?
C23 P2 O2 Li2 -127.22(16) . . . . ?
Li4 P2 O2 Li2 116.8(2) . . . . ?
Li6 P2 O2 Li2 156.75(17) . . . . ?
Li3 P2 O2 Li2 -165.8(2) . . . . ?
N4 Li4 O2 P2 -3.36(13) . . . . ?
N8 Li4 O2 P2 169.41(17) . . . . ?
O3 Li4 O2 P2 -95.49(15) . . . . ?
Li3 Li4 O2 P2 -121.55(16) . . . . ?
Li6 Li4 O2 P2 -47.30(17) . . . . ?
Li5 Li4 O2 P2 -135.8(2) . . . . ?
Li1 Li4 O2 P2 156.83(17) . . . . ?
N4 Li4 O2 Li3 118.19(18) . . . . ?
N8 Li4 O2 Li3 -69.0(2) . . . . ?
O3 Li4 O2 Li3 26.06(17) . . . . ?
P2 Li4 O2 Li3 121.55(16) . . . . ?
Li6 Li4 O2 Li3 74.2(2) . . . . ?
Li5 Li4 O2 Li3 -14.3(2) . . . . ?
Li1 Li4 O2 Li3 -81.62(18) . . . . ?
N4 Li4 O2 Li1 -160.19(18) . . . . ?
N8 Li4 O2 Li1 12.6(2) . . . . ?
O3 Li4 O2 Li1 107.68(19) . . . . ?
Li3 Li4 O2 Li1 81.62(18) . . . . ?
P2 Li4 O2 Li1 -156.83(17) . . . . ?
Li6 Li4 O2 Li1 155.9(2) . . . . ?
Li5 Li4 O2 Li1 67.3(3) . . . . ?
N4 Li4 O2 Li2 -86.90(19) . . . . ?
N8 Li4 O2 Li2 85.9(2) . . . . ?
O3 Li4 O2 Li2 -179.03(16) . . . . ?
Li3 Li4 O2 Li2 154.9(2) . . . . ?
P2 Li4 O2 Li2 -83.54(17) . . . . ?
Li6 Li4 O2 Li2 -130.8(2) . . . . ?
Li5 Li4 O2 Li2 140.6(2) . . . . ?
Li1 Li4 O2 Li2 73.3(2) . . . . ?
O3 Li3 O2 P2 58.2(2) . . . . ?
N7 Li3 O2 P2 -179.46(13) . . . . ?
Li4 Li3 O2 P2 87.27(19) . . . . ?
Li1 Li3 O2 P2 176.5(2) . . . . ?
P4 Li3 O2 P2 148.29(11) . . . . ?
Li5 Li3 O2 P2 98.01(19) . . . . ?
Li6 Li3 O2 P2 34.90(18) . . . . ?
O3 Li3 O2 Li4 -29.03(19) . . . . ?
N7 Li3 O2 Li4 93.3(2) . . . . ?
Li1 Li3 O2 Li4 89.23(19) . . . . ?
P4 Li3 O2 Li4 61.02(17) . . . . ?
Li5 Li3 O2 Li4 10.74(18) . . . . ?
P2 Li3 O2 Li4 -87.27(19) . . . . ?
Li6 Li3 O2 Li4 -52.36(16) . . . . ?
O3 Li3 O2 Li1 -118.3(2) . . . . ?
N7 Li3 O2 Li1 4.0(2) . . . . ?
Li4 Li3 O2 Li1 -89.23(19) . . . . ?
P4 Li3 O2 Li1 -28.21(17) . . . . ?
Li5 Li3 O2 Li1 -78.5(2) . . . . ?
P2 Li3 O2 Li1 -176.5(2) . . . . ?
Li6 Li3 O2 Li1 -141.60(18) . . . . ?
O3 Li3 O2 Li2 -153.7(4) . . . . ?
N7 Li3 O2 Li2 -31.4(5) . . . . ?
Li4 Li3 O2 Li2 -124.6(4) . . . . ?
Li1 Li3 O2 Li2 -35.4(4) . . . . ?
P4 Li3 O2 Li2 -63.6(5) . . . . ?
Li5 Li3 O2 Li2 -113.9(4) . . . . ?
P2 Li3 O2 Li2 148.1(5) . . . . ?
Li6 Li3 O2 Li2 -177.0(4) . . . . ?
O1 Li1 O2 P2 30.8(6) . . . . ?
N7 Li1 O2 P2 -176.4(3) . . . . ?
N8 Li1 O2 P2 -106.6(4) . . . . ?
Li3 Li1 O2 P2 -172.4(4) . . . . ?
P4 Li1 O2 P2 -140.6(3) . . . . ?
Li4 Li1 O2 P2 -95.3(4) . . . . ?
Li2 Li1 O2 P2 23.4(4) . . . . ?
O1 Li1 O2 Li4 126.1(2) . . . . ?
N7 Li1 O2 Li4 -81.0(2) . . . . ?
N8 Li1 O2 Li4 -11.29(19) . . . . ?
Li3 Li1 O2 Li4 -77.1(2) . . . . ?
P4 Li1 O2 Li4 -45.2(2) . . . . ?
Li2 Li1 O2 Li4 118.8(2) . . . . ?
O1 Li1 O2 Li3 -156.8(3) . . . . ?
N7 Li1 O2 Li3 -3.9(2) . . . . ?
N8 Li1 O2 Li3 65.80(18) . . . . ?
P4 Li1 O2 Li3 31.87(19) . . . . ?
Li4 Li1 O2 Li3 77.1(2) . . . . ?
Li2 Li1 O2 Li3 -164.1(2) . . . . ?
O1 Li1 O2 Li2 7.4(2) . . . . ?
N7 Li1 O2 Li2 160.2(2) . . . . ?
N8 Li1 O2 Li2 -130.1(2) . . . . ?
Li3 Li1 O2 Li2 164.1(2) . . . . ?
P4 Li1 O2 Li2 -164.0(2) . . . . ?
Li4 Li1 O2 Li2 -118.8(2) . . . . ?
N3 Li2 O2 P2 7.98(14) . . . . ?
O1 Li2 O2 P2 -177.25(19) . . . . ?
N1 Li2 O2 P2 -151.2(7) . . . . ?
P1 Li2 O2 P2 172.2(3) . . . . ?
Li1 Li2 O2 P2 -170.91(17) . . . . ?
Li8 Li2 O2 P2 107.9(6) . . . . ?
N3 Li2 O2 Li4 99.2(2) . . . . ?
O1 Li2 O2 Li4 -86.1(2) . . . . ?
N1 Li2 O2 Li4 -60.0(7) . . . . ?
P1 Li2 O2 Li4 -96.6(3) . . . . ?
P2 Li2 O2 Li4 91.17(18) . . . . ?
Li1 Li2 O2 Li4 -79.7(2) . . . . ?
Li8 Li2 O2 Li4 -160.9(5) . . . . ?
N3 Li2 O2 Li3 -145.0(4) . . . . ?
O1 Li2 O2 Li3 29.7(5) . . . . ?
N1 Li2 O2 Li3 55.8(9) . . . . ?
P1 Li2 O2 Li3 19.2(6) . . . . ?
P2 Li2 O2 Li3 -153.0(4) . . . . ?
Li1 Li2 O2 Li3 36.1(4) . . . . ?
Li8 Li2 O2 Li3 -45.1(8) . . . . ?
N3 Li2 O2 Li1 178.9(2) . . . . ?
O1 Li2 O2 Li1 -6.35(19) . . . . ?
N1 Li2 O2 Li1 19.7(6) . . . . ?
P1 Li2 O2 Li1 -16.9(3) . . . . ?
P2 Li2 O2 Li1 170.91(17) . . . . ?
Li8 Li2 O2 Li1 -81.2(6) . . . . ?
O2 P2 N3 C15 -141.0(3) . . . . ?
N4 P2 N3 C15 100.1(3) . . . . ?
C23 P2 N3 C15 -29.8(3) . . . . ?
Li4 P2 N3 C15 168.5(3) . . . . ?
Li2 P2 N3 C15 -153.4(4) . . . . ?
Li6 P2 N3 C15 75.6(5) . . . . ?
Li3 P2 N3 C15 -122.2(3) . . . . ?
O2 P2 N3 Li2 12.3(2) . . . . ?
N4 P2 N3 Li2 -106.6(2) . . . . ?
C23 P2 N3 Li2 123.6(2) . . . . ?
Li4 P2 N3 Li2 -38.2(3) . . . . ?
Li6 P2 N3 Li2 -131.1(3) . . . . ?
Li3 P2 N3 Li2 31.1(3) . . . . ?
O1 Li2 N3 C15 138.6(7) . . . . ?
N1 Li2 N3 C15 -41.1(5) . . . . ?
O2 Li2 N3 C15 150.8(2) . . . . ?
P1 Li2 N3 C15 16.9(11) . . . . ?
P2 Li2 N3 C15 158.7(3) . . . . ?
Li1 Li2 N3 C15 151.6(2) . . . . ?
Li8 Li2 N3 C15 -4.7(4) . . . . ?
O1 Li2 N3 P2 -20.1(8) . . . . ?
N1 Li2 N3 P2 160.1(3) . . . . ?
O2 Li2 N3 P2 -7.99(14) . . . . ?
P1 Li2 N3 P2 -141.9(9) . . . . ?
Li1 Li2 N3 P2 -7.1(3) . . . . ?
Li8 Li2 N3 P2 -163.5(2) . . . . ?
O2 P2 N4 C19 -139.3(2) . . . . ?
N3 P2 N4 C19 -17.9(3) . . . . ?
C23 P2 N4 C19 113.4(2) . . . . ?
Li4 P2 N4 C19 -135.3(3) . . . . ?
Li2 P2 N4 C19 -73.3(3) . . . . ?
Li6 P2 N4 C19 146.7(3) . . . . ?
Li3 P2 N4 C19 -170.5(2) . . . . ?
O2 P2 N4 Li6 74.00(19) . . . . ?
N3 P2 N4 Li6 -164.61(18) . . . . ?
C23 P2 N4 Li6 -33.3(2) . . . . ?
Li4 P2 N4 Li6 78.0(2) . . . . ?
Li2 P2 N4 Li6 139.9(2) . . . . ?
Li3 P2 N4 Li6 42.78(19) . . . . ?
O2 P2 N4 Li4 -3.99(16) . . . . ?
N3 P2 N4 Li4 117.41(17) . . . . ?
C23 P2 N4 Li4 -111.33(16) . . . . ?
Li2 P2 N4 Li4 61.9(2) . . . . ?
Li6 P2 N4 Li4 -78.0(2) . . . . ?
Li3 P2 N4 Li4 -35.20(16) . . . . ?
N5 Li6 N4 C19 51.2(19) . . . . ?
O3 Li6 N4 C19 141.7(2) . . . . ?
P3 Li6 N4 C19 135.4(4) . . . . ?
Li4 Li6 N4 C19 125.1(2) . . . . ?
P2 Li6 N4 C19 -152.6(3) . . . . ?
Li3 Li6 N4 C19 166.96(19) . . . . ?
N5 Li6 N4 P2 -156.3(18) . . . . ?
O3 Li6 N4 P2 -65.7(2) . . . . ?
P3 Li6 N4 P2 -72.1(4) . . . . ?
Li4 Li6 N4 P2 -82.32(17) . . . . ?
Li3 Li6 N4 P2 -40.49(17) . . . . ?
N5 Li6 N4 Li4 -74.0(18) . . . . ?
O3 Li6 N4 Li4 16.6(2) . . . . ?
P3 Li6 N4 Li4 10.2(4) . . . . ?
P2 Li6 N4 Li4 82.32(17) . . . . ?
Li3 Li6 N4 Li4 41.83(15) . . . . ?
O2 Li4 N4 C19 140.2(2) . . . . ?
N8 Li4 N4 C19 70.7(19) . . . . ?
O3 Li4 N4 C19 -124.2(2) . . . . ?
Li3 Li4 N4 C19 -174.5(2) . . . . ?
P2 Li4 N4 C19 136.9(2) . . . . ?
Li6 Li4 N4 C19 -109.2(3) . . . . ?
Li5 Li4 N4 C19 -96.0(3) . . . . ?
Li1 Li4 N4 C19 123.4(3) . . . . ?
O2 Li4 N4 P2 3.24(13) . . . . ?
N8 Li4 N4 P2 -66.2(19) . . . . ?
O3 Li4 N4 P2 98.84(15) . . . . ?
Li3 Li4 N4 P2 48.63(18) . . . . ?
Li6 Li4 N4 P2 113.88(18) . . . . ?
Li5 Li4 N4 P2 127.1(3) . . . . ?
Li1 Li4 N4 P2 -13.5(2) . . . . ?
O2 Li4 N4 Li6 -110.6(2) . . . . ?
N8 Li4 N4 Li6 180(100) . . . . ?
O3 Li4 N4 Li6 -15.04(19) . . . . ?
Li3 Li4 N4 Li6 -65.3(2) . . . . ?
P2 Li4 N4 Li6 -113.88(18) . . . . ?
Li5 Li4 N4 Li6 13.2(3) . . . . ?
Li1 Li4 N4 Li6 -127.4(3) . . . . ?
P2 N3 C15 C18 -7.4(4) . . . . ?
Li2 N3 C15 C18 -156.6(3) . . . . ?
P2 N3 C15 C17 -129.9(3) . . . . ?
Li2 N3 C15 C17 80.9(3) . . . . ?
P2 N3 C15 C16 111.9(3) . . . . ?
Li2 N3 C15 C16 -37.3(4) . . . . ?
P2 N4 C19 C21 -57.4(3) . . . . ?
Li6 N4 C19 C21 89.8(3) . . . . ?
Li4 N4 C19 C21 -176.9(3) . . . . ?
P2 N4 C19 C22 -176.3(2) . . . . ?
Li6 N4 C19 C22 -29.1(3) . . . . ?
Li4 N4 C19 C22 64.2(3) . . . . ?
P2 N4 C19 C20 64.9(3) . . . . ?
Li6 N4 C19 C20 -147.9(2) . . . . ?
Li4 N4 C19 C20 -54.5(3) . . . . ?
O2 P2 C23 C24 -140.3(2) . . . . ?
N3 P2 C23 C24 104.8(2) . . . . ?
N4 P2 C23 C24 -32.6(3) . . . . ?
Li4 P2 C23 C24 -91.2(2) . . . . ?
Li2 P2 C23 C24 154.6(2) . . . . ?
Li6 P2 C23 C24 -52.6(2) . . . . ?
Li3 P2 C23 C24 -119.9(2) . . . . ?
O2 P2 C23 C28 44.5(2) . . . . ?
N3 P2 C23 C28 -70.4(2) . . . . ?
N4 P2 C23 C28 152.3(2) . . . . ?
Li4 P2 C23 C28 93.7(2) . . . . ?
Li2 P2 C23 C28 -20.5(3) . . . . ?
Li6 P2 C23 C28 132.2(2) . . . . ?
Li3 P2 C23 C28 64.9(2) . . . . ?
C28 C23 C24 C25 0.9(4) . . . . ?
P2 C23 C24 C25 -174.4(2) . . . . ?
C23 C24 C25 C26 -0.7(4) . . . . ?
C24 C25 C26 C27 -0.4(5) . . . . ?
C25 C26 C27 C28 1.3(4) . . . . ?
C26 C27 C28 C23 -1.1(4) . . . . ?
C24 C23 C28 C27 0.0(4) . . . . ?
P2 C23 C28 C27 175.5(2) . . . . ?
N5 Li6 P3 O3 176.1(2) . . . . ?
N4 Li6 P3 O3 9.9(3) . . . . ?
Li4 Li6 P3 O3 17.99(13) . . . . ?
P2 Li6 P3 O3 -25.60(15) . . . . ?
Li3 Li6 P3 O3 -24.32(13) . . . . ?
N4 Li6 P3 N5 -166.1(5) . . . . ?
O3 Li6 P3 N5 -176.1(2) . . . . ?
Li4 Li6 P3 N5 -158.1(2) . . . . ?
P2 Li6 P3 N5 158.3(3) . . . . ?
Li3 Li6 P3 N5 159.6(2) . . . . ?
N5 Li6 P3 N6 104.9(2) . . . . ?
N4 Li6 P3 N6 -61.2(5) . . . . ?
O3 Li6 P3 N6 -71.1(2) . . . . ?
Li4 Li6 P3 N6 -53.2(2) . . . . ?
P2 Li6 P3 N6 -96.7(3) . . . . ?
Li3 Li6 P3 N6 -95.47(19) . . . . ?
N5 Li6 P3 C37 -98.10(17) . . . . ?
N4 Li6 P3 C37 95.8(4) . . . . ?
O3 Li6 P3 C37 85.84(16) . . . . ?
Li4 Li6 P3 C37 103.83(17) . . . . ?
P2 Li6 P3 C37 60.2(2) . . . . ?
Li3 Li6 P3 C37 61.52(15) . . . . ?
N5 Li6 P3 Li5 141.14(18) . . . . ?
N4 Li6 P3 Li5 -25.0(4) . . . . ?
O3 Li6 P3 Li5 -34.92(16) . . . . ?
Li4 Li6 P3 Li5 -16.93(18) . . . . ?
P2 Li6 P3 Li5 -60.5(2) . . . . ?
Li3 Li6 P3 Li5 -59.24(14) . . . . ?
O4 Li5 P3 O3 102.2(3) . . . . ?
N6 Li5 P3 O3 174.7(2) . . . . ?
N8 Li5 P3 O3 6.0(2) . . . . ?
P4 Li5 P3 O3 58.6(2) . . . . ?
Li7 Li5 P3 O3 128.7(2) . . . . ?
Li4 Li5 P3 O3 -18.98(13) . . . . ?
Li3 Li5 P3 O3 28.43(13) . . . . ?
O4 Li5 P3 N5 176.06(17) . . . . ?
O3 Li5 P3 N5 73.81(19) . . . . ?
N6 Li5 P3 N5 -111.53(18) . . . . ?
N8 Li5 P3 N5 79.8(3) . . . . ?
P4 Li5 P3 N5 132.4(2) . . . . ?
Li7 Li5 P3 N5 -157.49(18) . . . . ?
Li4 Li5 P3 N5 54.8(2) . . . . ?
Li3 Li5 P3 N5 102.24(17) . . . . ?
O4 Li5 P3 N6 -72.4(2) . . . . ?
O3 Li5 P3 N6 -174.7(2) . . . . ?
N8 Li5 P3 N6 -168.7(4) . . . . ?
P4 Li5 P3 N6 -116.1(3) . . . . ?
Li7 Li5 P3 N6 -45.96(19) . . . . ?
Li4 Li5 P3 N6 166.4(2) . . . . ?
Li3 Li5 P3 N6 -146.23(19) . . . . ?
O4 Li5 P3 C37 18.1(3) . . . . ?
O3 Li5 P3 C37 -84.14(17) . . . . ?
N6 Li5 P3 C37 90.51(17) . . . . ?
N8 Li5 P3 C37 -78.2(3) . . . . ?
P4 Li5 P3 C37 -25.6(3) . . . . ?
Li7 Li5 P3 C37 44.6(2) . . . . ?
Li4 Li5 P3 C37 -103.13(17) . . . . ?
Li3 Li5 P3 C37 -55.71(16) . . . . ?
O4 Li5 P3 Li6 137.9(2) . . . . ?
O3 Li5 P3 Li6 35.66(17) . . . . ?
N6 Li5 P3 Li6 -149.69(17) . . . . ?
N8 Li5 P3 Li6 41.6(3) . . . . ?
P4 Li5 P3 Li6 94.2(2) . . . . ?
Li7 Li5 P3 Li6 164.4(2) . . . . ?
Li4 Li5 P3 Li6 16.68(18) . . . . ?
Li3 Li5 P3 Li6 64.09(15) . . . . ?
N5 P3 O3 Li3 123.3(2) . . . . ?
N6 P3 O3 Li3 -102.9(2) . . . . ?
C37 P3 O3 Li3 7.2(2) . . . . ?
Li6 P3 O3 Li3 120.2(3) . . . . ?
Li5 P3 O3 Li3 -107.4(3) . . . . ?
N5 P3 O3 Li5 -129.28(17) . . . . ?
N6 P3 O3 Li5 4.52(18) . . . . ?
C37 P3 O3 Li5 114.60(17) . . . . ?
Li6 P3 O3 Li5 -132.4(2) . . . . ?
N5 P3 O3 Li6 3.13(18) . . . . ?
N6 P3 O3 Li6 136.93(18) . . . . ?
C37 P3 O3 Li6 -112.99(18) . . . . ?
Li5 P3 O3 Li6 132.4(2) . . . . ?
N5 P3 O3 Li4 -58.8(4) . . . . ?
N6 P3 O3 Li4 75.0(4) . . . . ?
C37 P3 O3 Li4 -174.9(4) . . . . ?
Li6 P3 O3 Li4 -61.9(4) . . . . ?
Li5 P3 O3 Li4 70.5(4) . . . . ?
O2 Li3 O3 P3 -154.26(15) . . . . ?
N7 Li3 O3 P3 95.8(3) . . . . ?
Li4 Li3 O3 P3 179.1(2) . . . . ?
Li1 Li3 O3 P3 155.42(18) . . . . ?
P4 Li3 O3 P3 103.61(18) . . . . ?
Li5 Li3 O3 P3 102.5(2) . . . . ?
P2 Li3 O3 P3 -132.79(16) . . . . ?
Li6 Li3 O3 P3 -111.0(3) . . . . ?
O2 Li3 O3 Li5 103.2(2) . . . . ?
N7 Li3 O3 Li5 -6.7(3) . . . . ?
Li4 Li3 O3 Li5 76.5(2) . . . . ?
Li1 Li3 O3 Li5 52.9(3) . . . . ?
P4 Li3 O3 Li5 1.10(19) . . . . ?
P2 Li3 O3 Li5 124.70(17) . . . . ?
Li6 Li3 O3 Li5 146.5(3) . . . . ?
O2 Li3 O3 Li6 -43.3(3) . . . . ?
N7 Li3 O3 Li6 -153.2(2) . . . . ?
Li4 Li3 O3 Li6 -69.9(2) . . . . ?
Li1 Li3 O3 Li6 -93.6(3) . . . . ?
P4 Li3 O3 Li6 -145.39(17) . . . . ?
Li5 Li3 O3 Li6 -146.5(3) . . . . ?
P2 Li3 O3 Li6 -21.8(2) . . . . ?
O2 Li3 O3 Li4 26.69(18) . . . . ?
N7 Li3 O3 Li4 -83.3(2) . . . . ?
Li1 Li3 O3 Li4 -23.6(2) . . . . ?
P4 Li3 O3 Li4 -75.44(15) . . . . ?
Li5 Li3 O3 Li4 -76.5(2) . . . . ?
P2 Li3 O3 Li4 48.16(14) . . . . ?
Li6 Li3 O3 Li4 69.9(2) . . . . ?
O4 Li5 O3 P3 -98.1(2) . . . . ?
N6 Li5 O3 P3 -3.46(14) . . . . ?
N8 Li5 O3 P3 -175.65(16) . . . . ?
P4 Li5 O3 P3 -135.75(16) . . . . ?
Li7 Li5 O3 P3 -50.9(2) . . . . ?
Li4 Li5 O3 P3 155.73(15) . . . . ?
Li3 Li5 O3 P3 -134.41(18) . . . . ?
O4 Li5 O3 Li3 36.3(3) . . . . ?
N6 Li5 O3 Li3 130.95(18) . . . . ?
N8 Li5 O3 Li3 -41.2(2) . . . . ?
P4 Li5 O3 Li3 -1.3(2) . . . . ?
Li7 Li5 O3 Li3 83.5(2) . . . . ?
P3 Li5 O3 Li3 134.41(18) . . . . ?
Li4 Li5 O3 Li3 -69.86(19) . . . . ?
O4 Li5 O3 Li6 172.5(2) . . . . ?
N6 Li5 O3 Li6 -92.9(3) . . . . ?
N8 Li5 O3 Li6 95.0(3) . . . . ?
P4 Li5 O3 Li6 134.9(2) . . . . ?
Li7 Li5 O3 Li6 -140.3(3) . . . . ?
P3 Li5 O3 Li6 -89.4(2) . . . . ?
Li4 Li5 O3 Li6 66.3(3) . . . . ?
Li3 Li5 O3 Li6 136.2(3) . . . . ?
O4 Li5 O3 Li4 106.2(3) . . . . ?
N6 Li5 O3 Li4 -159.19(18) . . . . ?
N8 Li5 O3 Li4 28.63(18) . . . . ?
P4 Li5 O3 Li4 68.52(18) . . . . ?
Li7 Li5 O3 Li4 153.4(2) . . . . ?
P3 Li5 O3 Li4 -155.73(15) . . . . ?
Li3 Li5 O3 Li4 69.86(19) . . . . ?
N5 Li6 O3 P3 -2.53(15) . . . . ?
N4 Li6 O3 P3 -173.6(2) . . . . ?
Li4 Li6 O3 P3 -157.23(16) . . . . ?
P2 Li6 O3 P3 159.39(12) . . . . ?
Li3 Li6 O3 P3 136.9(2) . . . . ?
N5 Li6 O3 Li3 -139.44(19) . . . . ?
N4 Li6 O3 Li3 49.5(3) . . . . ?
P3 Li6 O3 Li3 -136.9(2) . . . . ?
Li4 Li6 O3 Li3 65.9(2) . . . . ?
P2 Li6 O3 Li3 22.5(2) . . . . ?
N5 Li6 O3 Li5 87.5(3) . . . . ?
N4 Li6 O3 Li5 -83.6(3) . . . . ?
P3 Li6 O3 Li5 90.1(2) . . . . ?
Li4 Li6 O3 Li5 -67.2(3) . . . . ?
P2 Li6 O3 Li5 -110.5(2) . . . . ?
Li3 Li6 O3 Li5 -133.0(3) . . . . ?
N5 Li6 O3 Li4 154.7(2) . . . . ?
N4 Li6 O3 Li4 -16.4(2) . . . . ?
P3 Li6 O3 Li4 157.23(16) . . . . ?
P2 Li6 O3 Li4 -43.38(15) . . . . ?
Li3 Li6 O3 Li4 -65.9(2) . . . . ?
O2 Li4 O3 P3 154.8(3) . . . . ?
N4 Li4 O3 P3 78.9(4) . . . . ?
N8 Li4 O3 P3 -103.1(3) . . . . ?
Li3 Li4 O3 P3 -178.4(4) . . . . ?
P2 Li4 O3 P3 117.5(3) . . . . ?
Li6 Li4 O3 P3 63.9(4) . . . . ?
Li5 Li4 O3 P3 -72.6(4) . . . . ?
Li1 Li4 O3 P3 -157.9(3) . . . . ?
O2 Li4 O3 Li3 -26.77(18) . . . . ?
N4 Li4 O3 Li3 -102.7(2) . . . . ?
N8 Li4 O3 Li3 75.32(19) . . . . ?
P2 Li4 O3 Li3 -64.09(17) . . . . ?
Li6 Li4 O3 Li3 -117.7(2) . . . . ?
Li5 Li4 O3 Li3 105.8(2) . . . . ?
Li1 Li4 O3 Li3 20.5(2) . . . . ?
O2 Li4 O3 Li5 -132.6(2) . . . . ?
N4 Li4 O3 Li5 151.4(2) . . . . ?
N8 Li4 O3 Li5 -30.51(19) . . . . ?
Li3 Li4 O3 Li5 -105.8(2) . . . . ?
P2 Li4 O3 Li5 -169.91(19) . . . . ?
Li6 Li4 O3 Li5 136.5(2) . . . . ?
Li1 Li4 O3 Li5 -85.4(2) . . . . ?
O2 Li4 O3 Li6 90.9(2) . . . . ?
N4 Li4 O3 Li6 14.96(19) . . . . ?
N8 Li4 O3 Li6 -167.0(2) . . . . ?
Li3 Li4 O3 Li6 117.7(2) . . . . ?
P2 Li4 O3 Li6 53.61(18) . . . . ?
Li5 Li4 O3 Li6 -136.5(2) . . . . ?
Li1 Li4 O3 Li6 138.2(2) . . . . ?
O3 P3 N5 C29 -160.0(3) . . . . ?
N6 P3 N5 C29 79.8(3) . . . . ?
C37 P3 N5 C29 -51.0(3) . . . . ?
Li6 P3 N5 C29 -156.9(3) . . . . ?
Li5 P3 N5 C29 150.2(3) . . . . ?
O3 P3 N5 Li6 -3.19(19) . . . . ?
N6 P3 N5 Li6 -123.3(2) . . . . ?
C37 P3 N5 Li6 105.90(19) . . . . ?
Li5 P3 N5 Li6 -52.9(2) . . . . ?
N4 Li6 N5 C29 -107.3(18) . . . . ?
O3 Li6 N5 C29 160.2(3) . . . . ?
P3 Li6 N5 C29 157.6(3) . . . . ?
Li4 Li6 N5 C29 -175.2(3) . . . . ?
P2 Li6 N5 C29 104.7(6) . . . . ?
Li3 Li6 N5 C29 138.5(3) . . . . ?
N4 Li6 N5 P3 95.0(18) . . . . ?
O3 Li6 N5 P3 2.53(15) . . . . ?
Li4 Li6 N5 P3 27.1(3) . . . . ?
P2 Li6 N5 P3 -52.9(6) . . . . ?
Li3 Li6 N5 P3 -19.18(18) . . . . ?
O3 P3 N6 C33 -117.8(3) . . . . ?
N5 P3 N6 C33 1.2(3) . . . . ?
C37 P3 N6 C33 134.4(3) . . . . ?
Li6 P3 N6 C33 -67.1(3) . . . . ?
Li5 P3 N6 C33 -113.5(3) . . . . ?
O3 P3 N6 Li7 65.9(2) . . . . ?
N5 P3 N6 Li7 -175.1(2) . . . . ?
C37 P3 N6 Li7 -41.9(2) . . . . ?
Li6 P3 N6 Li7 116.6(3) . . . . ?
Li5 P3 N6 Li7 70.2(2) . . . . ?
O3 P3 N6 Li5 -4.29(17) . . . . ?
N5 P3 N6 Li5 114.73(18) . . . . ?
C37 P3 N6 Li5 -112.10(17) . . . . ?
Li6 P3 N6 Li5 46.4(2) . . . . ?
O4 Li7 N6 C33 104.5(3) . . . . ?
O5' Li7 N6 C33 -34.8(6) . . . . ?
O5 Li7 N6 C33 -64.7(6) . . . . ?
Li5 Li7 N6 C33 105.8(3) . . . . ?
O4 Li7 N6 P3 -78.7(3) . . . . ?
O5' Li7 N6 P3 142.0(4) . . . . ?
O5 Li7 N6 P3 112.1(5) . . . . ?
Li5 Li7 N6 P3 -77.4(2) . . . . ?
O4 Li7 N6 Li5 -1.3(2) . . . . ?
O5' Li7 N6 Li5 -140.7(5) . . . . ?
O5 Li7 N6 Li5 -170.5(6) . . . . ?
O4 Li5 N6 C33 -110.1(2) . . . . ?
O3 Li5 N6 C33 133.6(2) . . . . ?
N8 Li5 N6 C33 -180(100) . . . . ?
P4 Li5 N6 C33 -131.2(3) . . . . ?
Li7 Li5 N6 C33 -111.3(3) . . . . ?
P3 Li5 N6 C33 130.2(2) . . . . ?
Li4 Li5 N6 C33 113.2(3) . . . . ?
Li3 Li5 N6 C33 162.8(2) . . . . ?
O4 Li5 N6 P3 119.7(2) . . . . ?
O3 Li5 N6 P3 3.41(14) . . . . ?
N8 Li5 N6 P3 50.1(14) . . . . ?
P4 Li5 N6 P3 98.6(3) . . . . ?
Li7 Li5 N6 P3 118.5(2) . . . . ?
Li4 Li5 N6 P3 -17.0(3) . . . . ?
Li3 Li5 N6 P3 32.63(17) . . . . ?
O4 Li5 N6 Li7 1.2(2) . . . . ?
O3 Li5 N6 Li7 -115.1(2) . . . . ?
N8 Li5 N6 Li7 -68.4(14) . . . . ?
P4 Li5 N6 Li7 -19.9(3) . . . . ?
P3 Li5 N6 Li7 -118.5(2) . . . . ?
Li4 Li5 N6 Li7 -135.5(3) . . . . ?
Li3 Li5 N6 Li7 -85.9(2) . . . . ?
P3 N5 C29 C32 6.6(4) . . . . ?
Li6 N5 C29 C32 -141.8(3) . . . . ?
P3 N5 C29 C31 -116.8(3) . . . . ?
Li6 N5 C29 C31 94.8(3) . . . . ?
P3 N5 C29 C30 126.5(3) . . . . ?
Li6 N5 C29 C30 -21.9(4) . . . . ?
P3 N6 C33 C35 -75.7(4) . . . . ?
Li7 N6 C33 C35 100.6(3) . . . . ?
Li5 N6 C33 C35 -177.8(3) . . . . ?
P3 N6 C33 C34 47.9(4) . . . . ?
Li7 N6 C33 C34 -135.8(3) . . . . ?
Li5 N6 C33 C34 -54.2(3) . . . . ?
P3 N6 C33 C36 166.0(3) . . . . ?
Li7 N6 C33 C36 -17.7(4) . . . . ?
Li5 N6 C33 C36 63.9(3) . . . . ?
O3 P3 C37 C42 -132.6(2) . . . . ?
N5 P3 C37 C42 118.0(2) . . . . ?
N6 P3 C37 C42 -22.7(3) . . . . ?
Li6 P3 C37 C42 173.7(2) . . . . ?
Li5 P3 C37 C42 -80.5(3) . . . . ?
O3 P3 C37 C38 51.3(2) . . . . ?
N5 P3 C37 C38 -58.1(2) . . . . ?
N6 P3 C37 C38 161.2(2) . . . . ?
Li6 P3 C37 C38 -2.4(3) . . . . ?
Li5 P3 C37 C38 103.4(2) . . . . ?
C42 C37 C38 C39 2.4(4) . . . . ?
P3 C37 C38 C39 178.7(2) . . . . ?
C37 C38 C39 C40 -0.9(5) . . . . ?
C38 C39 C40 C41 -1.0(5) . . . . ?
C39 C40 C41 C42 1.3(5) . . . . ?
C38 C37 C42 C41 -2.1(4) . . . . ?
P3 C37 C42 C41 -178.3(2) . . . . ?
C40 C41 C42 C37 0.3(5) . . . . ?
O3 Li5 P4 O4 119.4(3) . . . . ?
N6 Li5 P4 O4 34.9(2) . . . . ?
N8 Li5 P4 O4 -157.60(19) . . . . ?
Li7 Li5 P4 O4 18.99(17) . . . . ?
P3 Li5 P4 O4 86.5(3) . . . . ?
Li4 Li5 P4 O4 167.6(2) . . . . ?
Li3 Li5 P4 O4 118.47(18) . . . . ?
O4 Li5 P4 N7 -108.59(15) . . . . ?
O3 Li5 P4 N7 10.8(2) . . . . ?
N6 Li5 P4 N7 -73.7(3) . . . . ?
N8 Li5 P4 N7 93.81(14) . . . . ?
Li7 Li5 P4 N7 -89.60(19) . . . . ?
P3 Li5 P4 N7 -22.1(3) . . . . ?
Li4 Li5 P4 N7 58.98(17) . . . . ?
Li3 Li5 P4 N7 9.88(15) . . . . ?
O4 Li5 P4 N8 157.60(19) . . . . ?
O3 Li5 P4 N8 -83.0(2) . . . . ?
N6 Li5 P4 N8 -167.5(4) . . . . ?
Li7 Li5 P4 N8 176.6(2) . . . . ?
P3 Li5 P4 N8 -115.9(3) . . . . ?
Li4 Li5 P4 N8 -34.82(14) . . . . ?
Li3 Li5 P4 N8 -83.93(14) . . . . ?
O4 Li5 P4 C51 62.4(3) . . . . ?
O3 Li5 P4 C51 -178.18(15) . . . . ?
N6 Li5 P4 C51 97.3(3) . . . . ?
N8 Li5 P4 C51 -95.2(2) . . . . ?
Li7 Li5 P4 C51 81.4(3) . . . . ?
P3 Li5 P4 C51 148.88(18) . . . . ?
Li4 Li5 P4 C51 -130.0(2) . . . . ?
Li3 Li5 P4 C51 -179.12(19) . . . . ?
O4 Li5 P4 Li1 -160.27(15) . . . . ?
O3 Li5 P4 Li1 -40.9(2) . . . . ?
N6 Li5 P4 Li1 -125.4(3) . . . . ?
N8 Li5 P4 Li1 42.12(15) . . . . ?
Li7 Li5 P4 Li1 -141.28(19) . . . . ?
P3 Li5 P4 Li1 -73.8(2) . . . . ?
Li4 Li5 P4 Li1 7.30(18) . . . . ?
Li3 Li5 P4 Li1 -41.80(15) . . . . ?
O4 Li5 P4 Li3 -118.47(18) . . . . ?
O3 Li5 P4 Li3 0.94(16) . . . . ?
N6 Li5 P4 Li3 -83.6(3) . . . . ?
N8 Li5 P4 Li3 83.93(14) . . . . ?
Li7 Li5 P4 Li3 -99.5(2) . . . . ?
P3 Li5 P4 Li3 -32.0(2) . . . . ?
Li4 Li5 P4 Li3 49.10(15) . . . . ?
O1 Li1 P4 O4 -172.5(3) . . . . ?
O2 Li1 P4 O4 -6.6(4) . . . . ?
N7 Li1 P4 O4 72.3(3) . . . . ?
N8 Li1 P4 O4 -75.2(3) . . . . ?
Li3 Li1 P4 O4 19.0(3) . . . . ?
Li4 Li1 P4 O4 -37.9(3) . . . . ?
Li2 Li1 P4 O4 -53.7(8) . . . . ?
O1 Li1 P4 N7 115.2(4) . . . . ?
O2 Li1 P4 N7 -78.8(2) . . . . ?
N8 Li1 P4 N7 -147.51(18) . . . . ?
Li3 Li1 P4 N7 -53.32(15) . . . . ?
Li4 Li1 P4 N7 -110.22(18) . . . . ?
Li2 Li1 P4 N7 -126.0(7) . . . . ?
O1 Li1 P4 N8 -97.3(4) . . . . ?
O2 Li1 P4 N8 68.66(19) . . . . ?
N7 Li1 P4 N8 147.51(18) . . . . ?
Li3 Li1 P4 N8 94.19(16) . . . . ?
Li4 Li1 P4 N8 37.29(14) . . . . ?
Li2 Li1 P4 N8 21.5(6) . . . . ?
O1 Li1 P4 C51 10.4(4) . . . . ?
O2 Li1 P4 C51 176.33(18) . . . . ?
N7 Li1 P4 C51 -104.83(15) . . . . ?
N8 Li1 P4 C51 107.67(14) . . . . ?
Li3 Li1 P4 C51 -158.15(14) . . . . ?
Li4 Li1 P4 C51 144.95(14) . . . . ?
Li2 Li1 P4 C51 129.1(6) . . . . ?
O1 Li1 P4 Li5 -141.9(4) . . . . ?
O2 Li1 P4 Li5 24.1(2) . . . . ?
N7 Li1 P4 Li5 102.92(17) . . . . ?
N8 Li1 P4 Li5 -44.58(16) . . . . ?
Li3 Li1 P4 Li5 49.60(18) . . . . ?
Li4 Li1 P4 Li5 -7.30(18) . . . . ?
Li2 Li1 P4 Li5 -23.1(7) . . . . ?
O1 Li1 P4 Li3 168.5(5) . . . . ?
O2 Li1 P4 Li3 -25.53(16) . . . . ?
N7 Li1 P4 Li3 53.32(15) . . . . ?
N8 Li1 P4 Li3 -94.19(16) . . . . ?
Li4 Li1 P4 Li3 -56.90(16) . . . . ?
Li2 Li1 P4 Li3 -72.7(6) . . . . ?
O3 Li3 P4 O4 -44.19(16) . . . . ?
O2 Li3 P4 O4 -145.23(16) . . . . ?
N7 Li3 P4 O4 122.55(16) . . . . ?
Li4 Li3 P4 O4 -100.87(16) . . . . ?
Li1 Li3 P4 O4 -170.34(15) . . . . ?
Li5 Li3 P4 O4 -43.27(15) . . . . ?
P2 Li3 P4 O4 -129.52(16) . . . . ?
Li6 Li3 P4 O4 -64.85(17) . . . . ?
O3 Li3 P4 N7 -166.7(2) . . . . ?
O2 Li3 P4 N7 92.2(2) . . . . ?
Li4 Li3 P4 N7 136.6(2) . . . . ?
Li1 Li3 P4 N7 67.11(18) . . . . ?
Li5 Li3 P4 N7 -165.8(2) . . . . ?
P2 Li3 P4 N7 107.9(2) . . . . ?
Li6 Li3 P4 N7 172.6(3) . . . . ?
O3 Li3 P4 N8 65.06(15) . . . . ?
O2 Li3 P4 N8 -35.97(16) . . . . ?
N7 Li3 P4 N8 -128.20(18) . . . . ?
Li4 Li3 P4 N8 8.38(14) . . . . ?
Li1 Li3 P4 N8 -61.09(15) . . . . ?
Li5 Li3 P4 N8 65.98(15) . . . . ?
P2 Li3 P4 N8 -20.27(15) . . . . ?
Li6 Li3 P4 N8 44.40(16) . . . . ?
O3 Li3 P4 C51 177.8(2) . . . . ?
O2 Li3 P4 C51 76.8(3) . . . . ?
N7 Li3 P4 C51 -15.4(3) . . . . ?
Li4 Li3 P4 C51 121.1(3) . . . . ?
Li1 Li3 P4 C51 51.7(3) . . . . ?
Li5 Li3 P4 C51 178.7(3) . . . . ?
P2 Li3 P4 C51 92.5(3) . . . . ?
Li6 Li3 P4 C51 157.2(2) . . . . ?
O3 Li3 P4 Li5 -0.92(16) . . . . ?
O2 Li3 P4 Li5 -102.0(2) . . . . ?
N7 Li3 P4 Li5 165.8(2) . . . . ?
Li4 Li3 P4 Li5 -57.59(18) . . . . ?
Li1 Li3 P4 Li5 -127.07(19) . . . . ?
P2 Li3 P4 Li5 -86.25(19) . . . . ?
Li6 Li3 P4 Li5 -21.57(18) . . . . ?
O3 Li3 P4 Li1 126.1(2) . . . . ?
O2 Li3 P4 Li1 25.12(16) . . . . ?
N7 Li3 P4 Li1 -67.11(18) . . . . ?
Li4 Li3 P4 Li1 69.48(18) . . . . ?
Li5 Li3 P4 Li1 127.07(19) . . . . ?
P2 Li3 P4 Li1 40.82(16) . . . . ?
Li6 Li3 P4 Li1 105.5(2) . . . . ?
N7 P4 O4 Li7 17.2(5) . . . . ?
N8 P4 O4 Li7 -97.4(5) . . . . ?
C51 P4 O4 Li7 140.5(5) . . . . ?
Li5 P4 O4 Li7 -76.3(5) . . . . ?
Li1 P4 O4 Li7 -36.6(6) . . . . ?
Li3 P4 O4 Li7 -21.2(5) . . . . ?
N7 P4 O4 Li5 93.55(18) . . . . ?
N8 P4 O4 Li5 -21.10(18) . . . . ?
C51 P4 O4 Li5 -143.14(17) . . . . ?
Li1 P4 O4 Li5 39.7(3) . . . . ?
Li3 P4 O4 Li5 55.09(18) . . . . ?
O5' Li7 O4 P4 -134.9(4) . . . . ?
O5 Li7 O4 P4 -108.4(4) . . . . ?
N6 Li7 O4 P4 79.4(6) . . . . ?
Li5 Li7 O4 P4 78.1(5) . . . . ?
O5' Li7 O4 Li5 147.0(5) . . . . ?
O5 Li7 O4 Li5 173.5(4) . . . . ?
N6 Li7 O4 Li5 1.3(3) . . . . ?
O3 Li5 O4 P4 -73.9(2) . . . . ?
N6 Li5 O4 P4 -155.08(18) . . . . ?
N8 Li5 O4 P4 14.60(12) . . . . ?
Li7 Li5 O4 P4 -153.8(2) . . . . ?
P3 Li5 O4 P4 -117.3(2) . . . . ?
Li4 Li5 O4 P4 -14.0(2) . . . . ?
Li3 Li5 O4 P4 -51.98(13) . . . . ?
O3 Li5 O4 Li7 79.9(3) . . . . ?
N6 Li5 O4 Li7 -1.3(3) . . . . ?
N8 Li5 O4 Li7 168.4(2) . . . . ?
P4 Li5 O4 Li7 153.8(2) . . . . ?
P3 Li5 O4 Li7 36.5(3) . . . . ?
Li4 Li5 O4 Li7 139.7(3) . . . . ?
Li3 Li5 O4 Li7 101.8(2) . . . . ?
O4 P4 N7 C43 59.1(2) . . . . ?
N8 P4 N7 C43 178.53(19) . . . . ?
C51 P4 N7 C43 -59.8(2) . . . . ?
Li5 P4 N7 C43 113.9(2) . . . . ?
Li1 P4 N7 C43 -153.8(3) . . . . ?
Li3 P4 N7 C43 127.7(3) . . . . ?
O4 P4 N7 Li3 -68.58(18) . . . . ?
N8 P4 N7 Li3 50.81(18) . . . . ?
C51 P4 N7 Li3 172.51(17) . . . . ?
Li5 P4 N7 Li3 -13.9(2) . . . . ?
Li1 P4 N7 Li3 78.52(19) . . . . ?
O4 P4 N7 Li1 -147.10(14) . . . . ?
N8 P4 N7 Li1 -27.71(16) . . . . ?
C51 P4 N7 Li1 93.98(16) . . . . ?
Li5 P4 N7 Li1 -92.38(18) . . . . ?
Li3 P4 N7 Li1 -78.52(19) . . . . ?
O3 Li3 N7 C43 -121.7(2) . . . . ?
O2 Li3 N7 C43 128.5(2) . . . . ?
Li4 Li3 N7 C43 -179.5(2) . . . . ?
Li1 Li3 N7 C43 132.5(2) . . . . ?
P4 Li3 N7 C43 -136.8(2) . . . . ?
Li5 Li3 N7 C43 -126.01(19) . . . . ?
P2 Li3 N7 C43 128.2(2) . . . . ?
Li6 Li3 N7 C43 -149.0(3) . . . . ?
O3 Li3 N7 P4 15.1(3) . . . . ?
O2 Li3 N7 P4 -94.66(19) . . . . ?
Li4 Li3 N7 P4 -42.7(2) . . . . ?
Li1 Li3 N7 P4 -90.73(17) . . . . ?
Li5 Li3 N7 P4 10.79(16) . . . . ?
P2 Li3 N7 P4 -95.0(2) . . . . ?
Li6 Li3 N7 P4 -12.2(4) . . . . ?
O3 Li3 N7 Li1 105.8(3) . . . . ?
O2 Li3 N7 Li1 -3.9(2) . . . . ?
Li4 Li3 N7 Li1 48.0(2) . . . . ?
P4 Li3 N7 Li1 90.73(17) . . . . ?
Li5 Li3 N7 Li1 101.51(18) . . . . ?
P2 Li3 N7 Li1 -4.2(2) . . . . ?
Li6 Li3 N7 Li1 78.6(4) . . . . ?
O1 Li1 N7 C43 33.1(6) . . . . ?
O2 Li1 N7 C43 -100.1(3) . . . . ?
N8 Li1 N7 C43 169.8(2) . . . . ?
Li3 Li1 N7 C43 -103.9(3) . . . . ?
P4 Li1 N7 C43 149.8(3) . . . . ?
Li4 Li1 N7 C43 -144.7(2) . . . . ?
Li2 Li1 N7 C43 -63.0(6) . . . . ?
O1 Li1 N7 P4 -116.7(4) . . . . ?
O2 Li1 N7 P4 110.17(17) . . . . ?
N8 Li1 N7 P4 20.07(11) . . . . ?
Li3 Li1 N7 P4 106.33(16) . . . . ?
Li4 Li1 N7 P4 65.53(16) . . . . ?
Li2 Li1 N7 P4 147.2(5) . . . . ?
O1 Li1 N7 Li3 137.0(5) . . . . ?
O2 Li1 N7 Li3 3.84(19) . . . . ?
N8 Li1 N7 Li3 -86.26(16) . . . . ?
P4 Li1 N7 Li3 -106.33(16) . . . . ?
Li4 Li1 N7 Li3 -40.80(18) . . . . ?
Li2 Li1 N7 Li3 40.9(5) . . . . ?
O4 P4 N8 C47 -80.9(2) . . . . ?
N7 P4 N8 C47 155.8(2) . . . . ?
C51 P4 N8 C47 35.2(2) . . . . ?
Li5 P4 N8 C47 -99.2(2) . . . . ?
Li1 P4 N8 C47 131.0(2) . . . . ?
Li3 P4 N8 C47 -172.0(2) . . . . ?
O4 P4 N8 Li4 79.5(2) . . . . ?
N7 P4 N8 Li4 -43.8(2) . . . . ?
C51 P4 N8 Li4 -164.4(2) . . . . ?
Li5 P4 N8 Li4 61.2(2) . . . . ?
Li1 P4 N8 Li4 -68.5(2) . . . . ?
Li3 P4 N8 Li4 -11.6(2) . . . . ?
O4 P4 N8 Li5 18.34(16) . . . . ?
N7 P4 N8 Li5 -104.99(15) . . . . ?
C51 P4 N8 Li5 134.43(16) . . . . ?
Li1 P4 N8 Li5 -129.74(18) . . . . ?
Li3 P4 N8 Li5 -72.77(15) . . . . ?
O4 P4 N8 Li1 148.08(14) . . . . ?
N7 P4 N8 Li1 24.75(14) . . . . ?
C51 P4 N8 Li1 -95.84(15) . . . . ?
Li5 P4 N8 Li1 129.74(18) . . . . ?
Li3 P4 N8 Li1 56.97(14) . . . . ?
O2 Li4 N8 C47 -134.8(2) . . . . ?
N4 Li4 N8 C47 -66.9(19) . . . . ?
O3 Li4 N8 C47 128.03(19) . . . . ?
Li3 Li4 N8 C47 176.98(19) . . . . ?
P2 Li4 N8 C47 -125.3(3) . . . . ?
Li6 Li4 N8 C47 113.0(4) . . . . ?
Li5 Li4 N8 C47 101.1(2) . . . . ?
Li1 Li4 N8 C47 -123.5(2) . . . . ?
O2 Li4 N8 P4 62.0(3) . . . . ?
N4 Li4 N8 P4 129.8(18) . . . . ?
O3 Li4 N8 P4 -35.2(2) . . . . ?
Li3 Li4 N8 P4 13.7(2) . . . . ?
P2 Li4 N8 P4 71.5(4) . . . . ?
Li6 Li4 N8 P4 -50.3(4) . . . . ?
Li5 Li4 N8 P4 -62.2(2) . . . . ?
Li1 Li4 N8 P4 73.2(2) . . . . ?
O2 Li4 N8 Li5 124.1(2) . . . . ?
N4 Li4 N8 Li5 -168.0(19) . . . . ?
O3 Li4 N8 Li5 26.91(17) . . . . ?
Li3 Li4 N8 Li5 75.86(19) . . . . ?
P2 Li4 N8 Li5 133.6(3) . . . . ?
Li6 Li4 N8 Li5 11.8(3) . . . . ?
Li1 Li4 N8 Li5 135.36(19) . . . . ?
O2 Li4 N8 Li1 -11.23(19) . . . . ?
N4 Li4 N8 Li1 56.6(19) . . . . ?
O3 Li4 N8 Li1 -108.45(19) . . . . ?
Li3 Li4 N8 Li1 -59.50(17) . . . . ?
P2 Li4 N8 Li1 -1.7(3) . . . . ?
Li6 Li4 N8 Li1 -123.5(4) . . . . ?
Li5 Li4 N8 Li1 -135.36(19) . . . . ?
O4 Li5 N8 C47 108.97(19) . . . . ?
O3 Li5 N8 C47 -133.8(2) . . . . ?
N6 Li5 N8 C47 -179(100) . . . . ?
P4 Li5 N8 C47 123.05(18) . . . . ?
Li7 Li5 N8 C47 119.0(3) . . . . ?
P3 Li5 N8 C47 -137.5(3) . . . . ?
Li4 Li5 N8 C47 -104.2(2) . . . . ?
Li3 Li5 N8 C47 -160.75(18) . . . . ?
O4 Li5 N8 P4 -14.08(12) . . . . ?
O3 Li5 N8 P4 103.13(18) . . . . ?
N6 Li5 N8 P4 57.5(14) . . . . ?
Li7 Li5 N8 P4 -4.0(3) . . . . ?
P3 Li5 N8 P4 99.4(3) . . . . ?
Li4 Li5 N8 P4 132.71(17) . . . . ?
Li3 Li5 N8 P4 76.20(12) . . . . ?
O4 Li5 N8 Li4 -146.8(2) . . . . ?
O3 Li5 N8 Li4 -29.58(19) . . . . ?
N6 Li5 N8 Li4 -75.2(14) . . . . ?
P4 Li5 N8 Li4 -132.71(17) . . . . ?
Li7 Li5 N8 Li4 -136.7(3) . . . . ?
P3 Li5 N8 Li4 -33.3(3) . . . . ?
Li3 Li5 N8 Li4 -56.51(16) . . . . ?
O4 Li5 N8 Li1 -88.1(2) . . . . ?
O3 Li5 N8 Li1 29.1(3) . . . . ?
N6 Li5 N8 Li1 -16.5(15) . . . . ?
P4 Li5 N8 Li1 -74.1(2) . . . . ?
Li7 Li5 N8 Li1 -78.1(3) . . . . ?
P3 Li5 N8 Li1 25.4(4) . . . . ?
Li4 Li5 N8 Li1 58.7(2) . . . . ?
Li3 Li5 N8 Li1 2.1(2) . . . . ?
O1 Li1 N8 C47 -4.6(4) . . . . ?
O2 Li1 N8 C47 111.6(2) . . . . ?
N7 Li1 N8 C47 -149.9(2) . . . . ?
Li3 Li1 N8 C47 157.1(2) . . . . ?
P4 Li1 N8 C47 -130.2(2) . . . . ?
Li4 Li1 N8 C47 101.0(2) . . . . ?
Li2 Li1 N8 C47 58.1(3) . . . . ?
O1 Li1 N8 P4 125.6(3) . . . . ?
O2 Li1 N8 P4 -118.18(16) . . . . ?
N7 Li1 N8 P4 -19.74(11) . . . . ?
Li3 Li1 N8 P4 -72.72(14) . . . . ?
Li4 Li1 N8 P4 -128.82(17) . . . . ?
Li2 Li1 N8 P4 -171.7(2) . . . . ?
O1 Li1 N8 Li4 -105.6(3) . . . . ?
O2 Li1 N8 Li4 10.64(18) . . . . ?
N7 Li1 N8 Li4 109.08(18) . . . . ?
Li3 Li1 N8 Li4 56.10(18) . . . . ?
P4 Li1 N8 Li4 128.82(17) . . . . ?
Li2 Li1 N8 Li4 -42.9(3) . . . . ?
O1 Li1 N8 Li5 -164.1(3) . . . . ?
O2 Li1 N8 Li5 -47.9(3) . . . . ?
N7 Li1 N8 Li5 50.6(2) . . . . ?
Li3 Li1 N8 Li5 -2.4(2) . . . . ?
P4 Li1 N8 Li5 70.3(2) . . . . ?
Li4 Li1 N8 Li5 -58.5(2) . . . . ?
Li2 Li1 N8 Li5 -101.4(3) . . . . ?
P4 N7 C43 C44 -152.1(3) . . . . ?
Li3 N7 C43 C44 -25.1(3) . . . . ?
Li1 N7 C43 C44 65.6(4) . . . . ?
P4 N7 C43 C46 90.9(3) . . . . ?
Li3 N7 C43 C46 -142.0(3) . . . . ?
Li1 N7 C43 C46 -51.4(4) . . . . ?
P4 N7 C43 C45 -35.9(5) . . . . ?
Li3 N7 C43 C45 91.2(5) . . . . ?
Li1 N7 C43 C45 -178.2(5) . . . . ?
P4 N7 C43 C45' 2.2(14) . . . . ?
Li3 N7 C43 C45' 129.3(14) . . . . ?
Li1 N7 C43 C45' -140.1(14) . . . . ?
P4 N8 C47 C50 46.2(3) . . . . ?
Li4 N8 C47 C50 -117.3(3) . . . . ?
Li5 N8 C47 C50 -38.5(3) . . . . ?
Li1 N8 C47 C50 158.3(2) . . . . ?
P4 N8 C47 C48 166.0(2) . . . . ?
Li4 N8 C47 C48 2.5(3) . . . . ?
Li5 N8 C47 C48 81.3(2) . . . . ?
Li1 N8 C47 C48 -81.9(3) . . . . ?
P4 N8 C47 C49 -77.6(3) . . . . ?
Li4 N8 C47 C49 118.9(2) . . . . ?
Li5 N8 C47 C49 -162.3(2) . . . . ?
Li1 N8 C47 C49 34.5(3) . . . . ?
O4 P4 C51 C56 9.0(3) . . . . ?
N7 P4 C51 C56 134.8(2) . . . . ?
N8 P4 C51 C56 -110.7(2) . . . . ?
Li5 P4 C51 C56 -36.0(4) . . . . ?
Li1 P4 C51 C56 -172.5(2) . . . . ?
Li3 P4 C51 C56 145.8(3) . . . . ?
O4 P4 C51 C52 -169.5(2) . . . . ?
N7 P4 C51 C52 -43.8(3) . . . . ?
N8 P4 C51 C52 70.8(2) . . . . ?
Li5 P4 C51 C52 145.5(2) . . . . ?
Li1 P4 C51 C52 9.0(3) . . . . ?
Li3 P4 C51 C52 -32.8(4) . . . . ?
C56 C51 C52 C53 1.2(4) . . . . ?
P4 C51 C52 C53 179.7(2) . . . . ?
C51 C52 C53 C54 -1.3(4) . . . . ?
C52 C53 C54 C55 0.9(5) . . . . ?
C53 C54 C55 C56 -0.3(5) . . . . ?
C54 C55 C56 C51 0.1(5) . . . . ?
C52 C51 C56 C55 -0.6(5) . . . . ?
P4 C51 C56 C55 -179.1(3) . . . . ?
O4 Li7 O5 C57 129.4(5) . . . . ?
O5' Li7 O5 C57 -137.2(8) . . . . ?
N6 Li7 O5 C57 -62.4(8) . . . . ?
Li5 Li7 O5 C57 150.1(13) . . . . ?
O4 Li7 O5 C59 -32.3(5) . . . . ?
O5' Li7 O5 C59 61.1(6) . . . . ?
N6 Li7 O5 C59 135.9(5) . . . . ?
Li5 Li7 O5 C59 -11.6(16) . . . . ?
C59 O5 C57 C58 82.6(6) . . . . ?
Li7 O5 C57 C58 -78.7(7) . . . . ?
O4 Li7 O5' C59 27.2(8) . . . . ?
O5 Li7 O5' C59 -71.3(6) . . . . ?
N6 Li7 O5' C59 162.4(5) . . . . ?
Li5 Li7 O5' C59 81.4(9) . . . . ?
O4 Li7 O5' C57' 163.1(7) . . . . ?
O5 Li7 O5' C57' 64.6(8) . . . . ?
N6 Li7 O5' C57' -61.7(10) . . . . ?
Li5 Li7 O5' C57' -142.7(8) . . . . ?
C59 O5' C57' C58' 54.4(14) . . . . ?
Li7 O5' C57' C58' -86.1(14) . . . . ?
C57' O5' C59 C60 74.7(8) . . . . ?
Li7 O5' C59 C60 -142.5(6) . . . . ?
C57' O5' C59 O5 -64.2(7) . . . . ?
Li7 O5' C59 O5 78.5(7) . . . . ?
C57 O5 C59 O5' 135.2(7) . . . . ?
Li7 O5 C59 O5' -58.9(6) . . . . ?
C57 O5 C59 C60 86.3(7) . . . . ?
Li7 O5 C59 C60 -107.8(6) . . . . ?
N2 Li8 O6 C63 43.5(7) . . . . ?
N1 Li8 O6 C63 -126.6(4) . . . . ?
P1 Li8 O6 C63 -72.5(15) . . . . ?
Li2 Li8 O6 C63 165.3(4) . . . . ?
N2 Li8 O6 C61 -147.5(5) . . . . ?
N1 Li8 O6 C61 42.4(6) . . . . ?
P1 Li8 O6 C61 96.5(14) . . . . ?
Li2 Li8 O6 C61 -25.7(6) . . . . ?
C63 O6 C61 C62 -74.3(5) . . . . ?
Li8 O6 C61 C62 115.8(4) . . . . ?
C61 O6 C63 C64 -156.5(4) . . . . ?
Li8 O6 C63 C64 13.7(5) . . . . ?
